data_1571661
loop_
_publ_author_name
'Liu, Xin-Ran'
'Cui, Peng-Fei'
'Garc&#xed;a-Rodeja, Yago'
'Sol&#xe0;, Miquel'
'Jin, Guo-Xin'

_publ_section_title
;
 Formation and reactivity of a unique M&#x22ef;C-H interaction stabilized
 by carborane cages.
;
_journal_issue 24
_journal_name_full 'Chemical science'
_journal_page_first 9274
_journal_page_last 9280
_journal_paper_doi 10.1039/d4sc01158a
_journal_volume 15
_journal_year 2024
_chemical_formula_sum 'C12 H28 B20 N2 S2'
_chemical_formula_weight 480.68
_space_group_crystal_system monoclinic
_space_group_IT_number 15
_space_group_name_Hall '-C 2yc'
_space_group_name_H-M_alt 'C 1 2/c 1'
_atom_sites_solution_hydrogens mixed
_audit_creation_method SHELXL-2019/2
_audit_update_record
;
2023-10-25 deposited with the CCDC.	2024-05-16 downloaded from the CCDC.
;
_cell_angle_alpha 90
_cell_angle_beta 107.595(2)
_cell_angle_gamma 90
_cell_formula_units_Z 8
_cell_length_a 31.1627(9)
_cell_length_b 12.4318(3)
_cell_length_c 14.5172(4)
_cell_measurement_reflns_used 8039
_cell_measurement_temperature 298(2)
_cell_measurement_theta_max 65.02
_cell_measurement_theta_min 5.29
_cell_volume 5361.0(3)
_computing_cell_refinement 'Bruker SAINT'
_computing_data_collection 'Bruker APEX2'
_computing_data_reduction 'Bruker SAINT'
_computing_molecular_graphics 'Bruker SHELXTL'
_computing_publication_material 'Bruker SHELXTL'
_computing_structure_refinement 'SHELXL-2019/2 (Sheldrick, 2019)'
_computing_structure_solution 'SHELXT 2018/2 (Sheldrick, 2018)'
_diffrn_ambient_temperature 298(2)
_diffrn_measured_fraction_theta_full 0.994
_diffrn_measured_fraction_theta_max 0.994
_diffrn_measurement_device_type 'Bruker APEX-II CCD'
_diffrn_measurement_method '\f and \w scans'
_diffrn_radiation_type CuK\a
_diffrn_radiation_wavelength 1.54178
_diffrn_reflns_av_R_equivalents 0.0721
_diffrn_reflns_av_unetI/netI 0.0454
_diffrn_reflns_Laue_measured_fraction_full 0.994
_diffrn_reflns_Laue_measured_fraction_max 0.994
_diffrn_reflns_limit_h_max 36
_diffrn_reflns_limit_h_min -35
_diffrn_reflns_limit_k_max 14
_diffrn_reflns_limit_k_min -13
_diffrn_reflns_limit_l_max 17
_diffrn_reflns_limit_l_min -15
_diffrn_reflns_number 26231
_diffrn_reflns_point_group_measured_fraction_full 0.994
_diffrn_reflns_point_group_measured_fraction_max 0.994
_diffrn_reflns_theta_full 65.153
_diffrn_reflns_theta_max 65.153
_diffrn_reflns_theta_min 4.712
_exptl_absorpt_coefficient_mu 1.823
_exptl_absorpt_correction_T_max 0.753
_exptl_absorpt_correction_T_min 0.576
_exptl_absorpt_correction_type multi-scan
_exptl_absorpt_process_details sadabs
_exptl_crystal_colour yellow
_exptl_crystal_density_diffrn 1.191
_exptl_crystal_description block
_exptl_crystal_F_000 1968
_exptl_crystal_size_max 0.250
_exptl_crystal_size_mid 0.220
_exptl_crystal_size_min 0.180
_refine_diff_density_max 0.522
_refine_diff_density_min -0.338
_refine_diff_density_rms 0.054
_refine_ls_extinction_method none
_refine_ls_goodness_of_fit_ref 1.028
_refine_ls_hydrogen_treatment mixed
_refine_ls_matrix_type full
_refine_ls_number_parameters 343
_refine_ls_number_reflns 4556
_refine_ls_number_restraints 14
_refine_ls_restrained_S_all 1.033
_refine_ls_R_factor_all 0.0797
_refine_ls_R_factor_gt 0.0633
_refine_ls_shift/su_max 0.004
_refine_ls_shift/su_mean 0.000
_refine_ls_structure_factor_coef Fsqd
_refine_ls_weighting_details 'w=1/[\s^2^(Fo^2^)+(0.1121P)^2^+5.6680P] where P=(Fo^2^+2Fc^2^)/3'
_refine_ls_weighting_scheme calc
_refine_ls_wR_factor_gt 0.1794
_refine_ls_wR_factor_ref 0.1932
_reflns_Friedel_coverage 0.000
_reflns_number_gt 3543
_reflns_number_total 4556
_reflns_threshold_expression 'I > 2\s(I)'
_cod_data_source_file d4sc01158a2.cif
_cod_data_source_block cu_230621b_0m_a
_cod_depositor_comments 'Adding full bibliography for 1571656--1571663.cif.'
_cod_original_sg_symbol_H-M 'C 2/c'
_cod_database_code 1571661
_shelx_shelxl_version_number 2019/2
_shelx_space_group_comment
; 
The symmetry employed for this shelxl refinement is uniquely defined 
by the following loop, which should always be used as a source of 
symmetry information in preference to the above space-group names. 
They are only intended as comments. 
;
_shelx_estimated_absorpt_t_min 0.659
_shelx_estimated_absorpt_t_max 0.735

loop_
_space_group_symop_operation_xyz
'x, y, z'
'-x, y, -z+1/2'
'x+1/2, y+1/2, z'
'-x+1/2, y+1/2, -z+1/2'
'-x, -y, -z'
'x, -y, z-1/2'
'-x+1/2, -y+1/2, -z'
'x+1/2, -y+1/2, z-1/2'

loop_
_atom_site_label
_atom_site_type_symbol
_atom_site_fract_x
_atom_site_fract_y
_atom_site_fract_z
_atom_site_U_iso_or_equiv
_atom_site_adp_type
_atom_site_occupancy
_atom_site_site_symmetry_order
_atom_site_calc_flag
_atom_site_refinement_flags_posn
_atom_site_refinement_flags_adp
_atom_site_refinement_flags_occupancy
_atom_site_disorder_assembly
_atom_site_disorder_group
S1 S 0.39423(3) 0.30431(6) 0.31039(7) 0.0623(3) Uani 1 1 d . . . . .
S2 S 0.5414(5) 0.1922(7) 0.5394(7) 0.0808(17) Uani 0.74(4) 1 d . U P . .
S2' S 0.5270(10) 0.1737(16) 0.510(3) 0.078(5) Uani 0.26(4) 1 d . U P . .
N003 N 0.43129(7) 0.49968(18) 0.35380(18) 0.0460(6) Uani 1 1 d . . . . .
H003 H 0.425344 0.565330 0.364087 0.055 Uiso 1 1 calc R U . . .
N004 N 0.56170(8) 0.26284(18) 0.38538(18) 0.0486(6) Uani 1 1 d . . . . .
H004 H 0.575625 0.251008 0.343471 0.058 Uiso 1 1 calc R U . . .
C005 C 0.47775(8) 0.4788(2) 0.36744(19) 0.0412(6) Uani 1 1 d . . . . .
C006 C 0.54190(9) 0.3677(2) 0.3840(2) 0.0430(6) Uani 1 1 d . . . . .
C007 C 0.49644(10) 0.3771(2) 0.3740(2) 0.0477(7) Uani 1 1 d . . . . .
H007 H 0.478816 0.316179 0.371651 0.057 Uiso 1 1 calc R U . . .
C008 C 0.39526(9) 0.4350(2) 0.3278(2) 0.0430(6) Uani 1 1 d . . . . .
C009 C 0.56880(10) 0.4559(2) 0.3884(2) 0.0485(7) Uani 1 1 d . . . . .
H009 H 0.599146 0.447567 0.394056 0.058 Uiso 1 1 calc R U . . .
C00A C 0.35154(8) 0.4967(2) 0.3123(2) 0.0416(6) Uani 1 1 d . . . . .
C00B C 0.55028(10) 0.5569(2) 0.3843(2) 0.0527(7) Uani 1 1 d . . . . .
H00B H 0.568266 0.617385 0.388004 0.063 Uiso 1 1 calc R U . . .
C00C C 0.50494(9) 0.5687(2) 0.3746(2) 0.0495(7) Uani 1 1 d . . . . .
H00C H 0.492677 0.637148 0.372901 0.059 Uiso 1 1 calc R U . . .
C00D C 0.58411(8) 0.0824(2) 0.4262(2) 0.0417(6) Uani 1 1 d . . . . .
C00E C 0.56058(10) 0.1829(2) 0.4447(2) 0.0483(7) Uani 1 1 d . . . . .
C00F C 0.58664(10) -0.0182(2) 0.4997(2) 0.0495(7) Uani 1 1 d D . . . .
H00F H 0.5732(13) -0.006(3) 0.555(2) 0.095(13) Uiso 1 1 d D . . . .
C00G C 0.30515(10) 0.4275(3) 0.2884(2) 0.0537(8) Uani 1 1 d D . . . .
H00G H 0.3103(11) 0.3498(19) 0.291(2) 0.060(9) Uiso 1 1 d D . . . .
B00H B 0.63477(11) 0.0544(3) 0.5114(3) 0.0502(8) Uani 1 1 d . . . . .
H00H H 0.651528 0.106822 0.572791 0.060 Uiso 1 1 calc R U . . .
B00I B 0.63178(11) 0.0872(3) 0.3904(3) 0.0537(8) Uani 1 1 d . . . . .
H00I H 0.646939 0.161269 0.372768 0.064 Uiso 1 1 calc R U . . .
B00J B 0.34196(12) 0.6151(3) 0.2509(3) 0.0628(10) Uani 1 1 d . . . . .
H00J H 0.367039 0.656753 0.224338 0.075 Uiso 1 1 calc R U . . .
B00K B 0.34719(12) 0.6095(3) 0.3754(3) 0.0639(11) Uani 1 1 d . . . . .
H00K H 0.375542 0.648513 0.429261 0.077 Uiso 1 1 calc R U . . .
B00L B 0.31525(12) 0.4959(3) 0.1950(3) 0.0591(9) Uani 1 1 d . . . . .
H00L H 0.322654 0.459493 0.132455 0.071 Uiso 1 1 calc R U . . .
B00M B 0.58014(14) 0.0373(3) 0.3132(3) 0.0590(9) Uani 1 1 d . . . . .
H00M H 0.561986 0.079138 0.245981 0.071 Uiso 1 1 calc R U . . .
B00N B 0.63507(13) -0.0877(3) 0.5210(3) 0.0598(9) Uani 1 1 d . . . . .
H00N H 0.652497 -0.128453 0.589302 0.072 Uiso 1 1 calc R U . . .
B00O B 0.26127(13) 0.4904(3) 0.2105(3) 0.0683(11) Uani 1 1 d . . . . .
H00O H 0.233173 0.450072 0.157055 0.082 Uiso 1 1 calc R U . . .
B00P B 0.63136(17) -0.0340(4) 0.3271(3) 0.0757(13) Uani 1 1 d . . . . .
H00P H 0.646693 -0.040063 0.268264 0.091 Uiso 1 1 calc R U . . .
B00Q B 0.66447(14) -0.0227(4) 0.4497(3) 0.0679(11) Uani 1 1 d . . . . .
H00Q H 0.701473 -0.021093 0.471018 0.081 Uiso 1 1 calc R U . . .
B00R B 0.32482(13) 0.4843(4) 0.3997(3) 0.0643(10) Uani 1 1 d . . . . .
H00R H 0.338472 0.440479 0.468173 0.077 Uiso 1 1 calc R U . . .
B00S B 0.55066(13) -0.0280(3) 0.3843(3) 0.0613(10) Uani 1 1 d . . . . .
H00S H 0.513679 -0.028410 0.364053 0.074 Uiso 1 1 calc R U . . .
B00T B 0.28347(14) 0.6136(4) 0.1867(4) 0.0770(13) Uani 1 1 d . . . . .
H00T H 0.269804 0.655739 0.117311 0.092 Uiso 1 1 calc R U . . .
B00U B 0.58374(16) -0.1376(3) 0.4438(3) 0.0709(11) Uani 1 1 d . . . . .
H00U H 0.567920 -0.210301 0.462036 0.085 Uiso 1 1 calc R U . . .
B00V B 0.26676(14) 0.4826(4) 0.3339(4) 0.0786(13) Uani 1 1 d . . . . .
H00V H 0.242384 0.437636 0.360099 0.094 Uiso 1 1 calc R U . . .
B00W B 0.63318(18) -0.1409(3) 0.4081(3) 0.0798(14) Uani 1 1 d . . . . .
H00W H 0.649928 -0.217265 0.401885 0.096 Uiso 1 1 calc R U . . .
B00X B 0.30314(14) 0.6846(3) 0.2968(4) 0.0821(15) Uani 1 1 d . . . . .
H00X H 0.302346 0.772944 0.299424 0.098 Uiso 1 1 calc R U . . .
B00Y B 0.58143(18) -0.1045(3) 0.3242(3) 0.0808(14) Uani 1 1 d . . . . .
H00Y H 0.564308 -0.156894 0.263081 0.097 Uiso 1 1 calc R U . . .
B00Z B 0.29286(15) 0.6029(5) 0.3895(4) 0.0872(15) Uani 1 1 d . . . . .
H00Z H 0.285442 0.637781 0.452683 0.105 Uiso 1 1 calc R U . . .
B010 B 0.25351(13) 0.6066(4) 0.2717(4) 0.0810(14) Uani 1 1 d . . . . .
H010 H 0.220287 0.644546 0.258108 0.097 Uiso 1 1 calc R U . . .

loop_
_atom_site_aniso_label
_atom_site_aniso_U_11
_atom_site_aniso_U_22
_atom_site_aniso_U_33
_atom_site_aniso_U_23
_atom_site_aniso_U_13
_atom_site_aniso_U_12
S1 0.0600(5) 0.0403(4) 0.0930(7) -0.0039(4) 0.0326(4) -0.0011(3)
S2 0.122(4) 0.0662(19) 0.080(2) 0.0179(16) 0.070(3) 0.039(2)
S2' 0.106(8) 0.058(4) 0.104(11) 0.023(5) 0.080(7) 0.033(5)
N003 0.0409(12) 0.0389(11) 0.0593(15) -0.0014(10) 0.0170(11) 0.0037(9)
N004 0.0522(13) 0.0445(12) 0.0562(15) 0.0049(11) 0.0268(11) 0.0132(10)
C005 0.0380(13) 0.0454(14) 0.0415(15) -0.0022(11) 0.0138(11) 0.0022(11)
C006 0.0470(14) 0.0417(14) 0.0431(15) 0.0019(11) 0.0179(12) 0.0087(11)
C007 0.0485(15) 0.0421(14) 0.0555(18) 0.0013(12) 0.0203(13) 0.0040(12)
C008 0.0435(14) 0.0446(15) 0.0439(16) 0.0013(11) 0.0178(12) 0.0012(11)
C009 0.0444(15) 0.0515(16) 0.0510(17) -0.0032(13) 0.0164(13) 0.0029(12)
C00A 0.0382(13) 0.0417(14) 0.0447(15) 0.0010(11) 0.0122(11) -0.0015(11)
C00B 0.0510(16) 0.0437(15) 0.065(2) -0.0083(13) 0.0192(14) -0.0063(12)
C00C 0.0502(16) 0.0395(14) 0.0605(19) -0.0064(13) 0.0191(14) 0.0049(12)
C00D 0.0362(13) 0.0419(14) 0.0490(16) -0.0008(12) 0.0161(12) 0.0032(11)
C00E 0.0475(15) 0.0441(15) 0.0588(18) 0.0056(13) 0.0244(13) 0.0092(12)
C00F 0.0513(16) 0.0421(15) 0.0562(18) 0.0017(13) 0.0180(14) 0.0055(12)
C00G 0.0430(15) 0.0505(17) 0.069(2) 0.0010(14) 0.0187(14) -0.0071(13)
B00H 0.0419(17) 0.0544(19) 0.052(2) -0.0063(15) 0.0103(14) 0.0026(14)
B00I 0.0433(17) 0.065(2) 0.058(2) 0.0023(17) 0.0231(16) 0.0115(15)
B00J 0.0466(19) 0.0494(19) 0.082(3) 0.0200(18) 0.0038(18) -0.0011(15)
B00K 0.0493(19) 0.053(2) 0.078(3) -0.0227(18) 0.0029(18) 0.0103(16)
B00L 0.0503(19) 0.073(2) 0.046(2) 0.0053(17) 0.0024(16) -0.0071(17)
B00M 0.070(2) 0.058(2) 0.045(2) -0.0066(16) 0.0111(17) 0.0144(18)
B00N 0.064(2) 0.0521(19) 0.059(2) 0.0025(17) 0.0128(18) 0.0167(17)
B00O 0.0440(19) 0.072(2) 0.079(3) 0.000(2) 0.0035(18) -0.0090(17)
B00P 0.093(3) 0.081(3) 0.061(2) -0.002(2) 0.036(2) 0.037(2)
B00Q 0.055(2) 0.086(3) 0.066(2) 0.004(2) 0.0230(18) 0.027(2)
B00R 0.055(2) 0.089(3) 0.055(2) 0.0047(19) 0.0259(17) 0.0139(19)
B00S 0.051(2) 0.050(2) 0.072(3) -0.0040(17) 0.0031(18) -0.0065(15)
B00T 0.053(2) 0.072(3) 0.087(3) 0.018(2) -0.009(2) -0.0008(19)
B00U 0.082(3) 0.0408(19) 0.080(3) -0.0082(18) 0.010(2) 0.0028(18)
B00V 0.046(2) 0.101(3) 0.096(3) 0.006(3) 0.031(2) 0.006(2)
B00W 0.106(4) 0.060(2) 0.070(3) -0.008(2) 0.022(2) 0.036(2)
B00X 0.049(2) 0.055(2) 0.120(4) -0.014(2) -0.007(2) 0.0124(17)
B00Y 0.109(4) 0.057(2) 0.061(3) -0.0198(19) 0.002(2) 0.013(2)
B00Z 0.061(2) 0.111(4) 0.087(3) -0.031(3) 0.019(2) 0.028(3)
B010 0.0417(19) 0.080(3) 0.108(4) -0.008(3) 0.002(2) 0.0134(19)

loop_
_atom_type_symbol
_atom_type_description
_atom_type_scat_dispersion_real
_atom_type_scat_dispersion_imag
_atom_type_scat_source
C C 0.0181 0.0091 'International Tables Vol C Tables 4.2.6.8 and 6.1.1.4'
H H 0.0000 0.0000 'International Tables Vol C Tables 4.2.6.8 and 6.1.1.4'
B B 0.0090 0.0039 'International Tables Vol C Tables 4.2.6.8 and 6.1.1.4'
N N 0.0311 0.0180 'International Tables Vol C Tables 4.2.6.8 and 6.1.1.4'
S S 0.3331 0.5567 'International Tables Vol C Tables 4.2.6.8 and 6.1.1.4'

loop_
_geom_angle_atom_site_label_1
_geom_angle_atom_site_label_2
_geom_angle_atom_site_label_3
_geom_angle
_geom_angle_site_symmetry_1
_geom_angle_site_symmetry_3
_geom_angle_publ_flag
C008 N003 C005 131.3(2) . . ?
C008 N003 H003 114.3 . . ?
C005 N003 H003 114.3 . . ?
C00E N004 C006 126.4(2) . . ?
C00E N004 H004 116.8 . . ?
C006 N004 H004 116.8 . . ?
C007 C005 C00C 119.8(2) . . ?
C007 C005 N003 124.4(2) . . ?
C00C C005 N003 115.8(2) . . ?
C009 C006 C007 122.0(2) . . ?
C009 C006 N004 118.1(2) . . ?
C007 C006 N004 119.9(2) . . ?
C005 C007 C006 118.7(3) . . ?
C005 C007 H007 120.6 . . ?
C006 C007 H007 120.6 . . ?
N003 C008 C00A 112.1(2) . . ?
N003 C008 S1 127.8(2) . . ?
C00A C008 S1 120.07(19) . . ?
C006 C009 C00B 119.1(3) . . ?
C006 C009 H009 120.5 . . ?
C00B C009 H009 120.5 . . ?
C008 C00A C00G 117.7(2) . . ?
C008 C00A B00J 121.5(2) . . ?
C00G C00A B00J 110.0(2) . . ?
C008 C00A B00K 123.3(2) . . ?
C00G C00A B00K 109.9(2) . . ?
B00J C00A B00K 62.5(2) . . ?
C008 C00A B00R 117.2(2) . . ?
C00G C00A B00R 60.9(2) . . ?
B00J C00A B00R 114.6(3) . . ?
B00K C00A B00R 62.8(2) . . ?
C008 C00A B00L 115.6(2) . . ?
C00G C00A B00L 60.95(19) . . ?
B00J C00A B00L 62.1(2) . . ?
B00K C00A B00L 113.4(2) . . ?
B00R C00A B00L 113.9(2) . . ?
C009 C00B C00C 120.2(3) . . ?
C009 C00B H00B 119.9 . . ?
C00C C00B H00B 119.9 . . ?
C00B C00C C005 120.2(3) . . ?
C00B C00C H00C 119.9 . . ?
C005 C00C H00C 119.9 . . ?
C00E C00D C00F 116.6(2) . . ?
C00E C00D B00M 123.0(2) . . ?
C00F C00D B00M 110.7(2) . . ?
C00E C00D B00I 122.3(2) . . ?
C00F C00D B00I 110.5(2) . . ?
B00M C00D B00I 62.4(2) . . ?
C00E C00D B00S 116.6(2) . . ?
C00F C00D B00S 61.56(19) . . ?
B00M C00D B00S 62.4(2) . . ?
B00I C00D B00S 114.1(2) . . ?
C00E C00D B00H 115.3(2) . . ?
C00F C00D B00H 61.46(18) . . ?
B00M C00D B00H 114.2(2) . . ?
B00I C00D B00H 62.29(19) . . ?
B00S C00D B00H 114.8(2) . . ?
N004 C00E C00D 113.3(2) . . ?
N004 C00E S2' 125.8(6) . . ?
C00D C00E S2' 118.7(6) . . ?
N004 C00E S2 125.0(3) . . ?
C00D C00E S2 121.3(3) . . ?
S2' C00E S2 19.9(11) . . ?
C00D C00F B00U 112.1(3) . . ?
C00D C00F B00N 112.1(2) . . ?
B00U C00F B00N 63.3(2) . . ?
C00D C00F B00H 61.89(18) . . ?
B00U C00F B00H 115.5(3) . . ?
B00N C00F B00H 62.8(2) . . ?
C00D C00F B00S 61.78(19) . . ?
B00U C00F B00S 62.8(2) . . ?
B00N C00F B00S 115.3(3) . . ?
B00H C00F B00S 115.4(3) . . ?
C00D C00F H00F 117(2) . . ?
B00U C00F H00F 122(2) . . ?
B00N C00F H00F 119(2) . . ?
B00H C00F H00F 113(2) . . ?
B00S C00F H00F 118(2) . . ?
C00A C00G B00V 113.2(3) . . ?
C00A C00G B00O 112.8(2) . . ?
B00V C00G B00O 62.8(3) . . ?
C00A C00G B00R 62.35(19) . . ?
B00V C00G B00R 63.3(2) . . ?
B00O C00G B00R 115.7(3) . . ?
C00A C00G B00L 62.68(18) . . ?
B00V C00G B00L 115.7(3) . . ?
B00O C00G B00L 62.8(2) . . ?
B00R C00G B00L 116.6(3) . . ?
C00A C00G H00G 112.9(19) . . ?
B00V C00G H00G 121.2(19) . . ?
B00O C00G H00G 125.0(19) . . ?
B00R C00G H00G 111.6(19) . . ?
B00L C00G H00G 116.9(19) . . ?
C00F B00H C00D 56.64(17) . . ?
C00F B00H B00Q 104.0(3) . . ?
C00D B00H B00Q 104.7(2) . . ?
C00F B00H B00N 57.76(19) . . ?
C00D B00H B00N 103.9(2) . . ?
B00Q B00H B00N 60.3(2) . . ?
C00F B00H B00I 103.9(2) . . ?
C00D B00H B00I 58.72(18) . . ?
B00Q B00H B00I 59.9(2) . . ?
B00N B00H B00I 107.7(3) . . ?
C00F B00H H00H 125.4 . . ?
C00D B00H H00H 124.7 . . ?
B00Q B00H H00H 122.9 . . ?
B00N B00H H00H 122.5 . . ?
B00I B00H H00H 122.3 . . ?
C00D B00I B00P 104.9(3) . . ?
C00D B00I B00Q 104.5(3) . . ?
B00P B00I B00Q 60.3(2) . . ?
C00D B00I B00M 58.39(19) . . ?
B00P B00I B00M 60.6(2) . . ?
B00Q B00I B00M 108.5(3) . . ?
C00D B00I B00H 58.98(18) . . ?
B00P B00I B00H 108.0(3) . . ?
B00Q B00I B00H 59.4(2) . . ?
B00M B00I B00H 108.1(3) . . ?
C00D B00I H00I 124.9 . . ?
B00P B00I H00I 122.0 . . ?
B00Q B00I H00I 122.4 . . ?
B00M B00I H00I 121.2 . . ?
B00H B00I H00I 121.6 . . ?
C00A B00J B00K 58.8(2) . . ?
C00A B00J B00L 59.96(19) . . ?
B00K B00J B00L 108.7(3) . . ?
C00A B00J B00X 104.9(3) . . ?
B00K B00J B00X 59.8(3) . . ?
B00L B00J B00X 107.5(3) . . ?
C00A B00J B00T 104.8(2) . . ?
B00K B00J B00T 107.4(3) . . ?
B00L B00J B00T 59.1(2) . . ?
B00X B00J B00T 59.6(3) . . ?
C00A B00J H00J 124.1 . . ?
B00K B00J H00J 121.4 . . ?
B00L B00J H00J 121.2 . . ?
B00X B00J H00J 122.7 . . ?
B00T B00J H00J 123.0 . . ?
C00A B00K B00X 105.1(3) . . ?
C00A B00K B00J 58.6(2) . . ?
B00X B00K B00J 60.3(3) . . ?
C00A B00K B00Z 105.0(3) . . ?
B00X B00K B00Z 60.9(3) . . ?
B00J B00K B00Z 109.0(3) . . ?
C00A B00K B00R 59.14(19) . . ?
B00X B00K B00R 108.4(3) . . ?
B00J B00K B00R 108.4(3) . . ?
B00Z B00K B00R 59.4(3) . . ?
C00A B00K H00K 124.6 . . ?
B00X B00K H00K 121.8 . . ?
B00J B00K H00K 121.1 . . ?
B00Z B00K H00K 122.0 . . ?
B00R B00K H00K 121.5 . . ?
C00G B00L C00A 56.38(17) . . ?
C00G B00L B00T 103.6(3) . . ?
C00A B00L B00T 104.5(3) . . ?
C00G B00L B00O 57.9(2) . . ?
C00A B00L B00O 103.8(3) . . ?
B00T B00L B00O 60.0(2) . . ?
C00G B00L B00J 103.1(3) . . ?
C00A B00L B00J 57.97(18) . . ?
B00T B00L B00J 60.7(2) . . ?
B00O B00L B00J 107.9(3) . . ?
C00G B00L H00L 125.8 . . ?
C00A B00L H00L 125.1 . . ?
B00T B00L H00L 122.8 . . ?
B00O B00L H00L 122.4 . . ?
B00J B00L H00L 122.4 . . ?
C00D B00M B00Y 104.4(3) . . ?
C00D B00M B00S 59.3(2) . . ?
B00Y B00M B00S 59.5(3) . . ?
C00D B00M B00I 59.17(18) . . ?
B00Y B00M B00I 107.5(3) . . ?
B00S B00M B00I 108.9(3) . . ?
C00D B00M B00P 104.6(3) . . ?
B00Y B00M B00P 60.0(3) . . ?
B00S B00M B00P 108.1(3) . . ?
B00I B00M B00P 59.4(2) . . ?
C00D B00M H00M 124.6 . . ?
B00Y B00M H00M 122.9 . . ?
B00S B00M H00M 121.0 . . ?
B00I B00M H00M 121.4 . . ?
B00P B00M H00M 122.6 . . ?
C00F B00N B00W 104.3(3) . . ?
C00F B00N B00U 58.2(2) . . ?
B00W B00N B00U 60.4(3) . . ?
C00F B00N B00Q 104.6(3) . . ?
B00W B00N B00Q 60.2(3) . . ?
B00U B00N B00Q 108.6(3) . . ?
C00F B00N B00H 59.43(18) . . ?
B00W B00N B00H 107.8(3) . . ?
B00U B00N B00H 108.6(2) . . ?
B00Q B00N B00H 59.4(2) . . ?
C00F B00N H00N 124.9 . . ?
B00W B00N H00N 122.5 . . ?
B00U B00N H00N 121.1 . . ?
B00Q B00N H00N 122.4 . . ?
B00H B00N H00N 121.3 . . ?
C00G B00O B00V 58.5(2) . . ?
C00G B00O B010 104.6(3) . . ?
B00V B00O B010 60.8(3) . . ?
C00G B00O B00T 104.4(3) . . ?
B00V B00O B00T 109.1(3) . . ?
B010 B00O B00T 60.3(3) . . ?
C00G B00O B00L 59.4(2) . . ?
B00V B00O B00L 109.3(3) . . ?
B010 B00O B00L 108.4(3) . . ?
B00T B00O B00L 59.6(2) . . ?
C00G B00O H00O 125.1 . . ?
B00V B00O H00O 120.5 . . ?
B010 B00O H00O 122.1 . . ?
B00T B00O H00O 122.4 . . ?
B00L B00O H00O 120.9 . . ?
B00I B00P B00W 107.6(3) . . ?
B00I B00P B00Q 59.9(2) . . ?
B00W B00P B00Q 59.9(3) . . ?
B00I B00P B00Y 107.6(3) . . ?
B00W B00P B00Y 59.6(3) . . ?
B00Q B00P B00Y 107.6(3) . . ?
B00I B00P B00M 60.0(2) . . ?
B00W B00P B00M 107.3(3) . . ?
B00Q B00P B00M 107.7(3) . . ?
B00Y B00P B00M 59.6(2) . . ?
B00I B00P H00P 121.8 . . ?
B00W B00P H00P 122.1 . . ?
B00Q B00P H00P 121.8 . . ?
B00Y B00P H00P 122.1 . . ?
B00M B00P H00P 122.1 . . ?
B00H B00Q B00I 60.7(2) . . ?
B00H B00Q B00W 107.9(3) . . ?
B00I B00Q B00W 107.4(3) . . ?
B00H B00Q B00N 60.3(2) . . ?
B00I B00Q B00N 108.3(3) . . ?
B00W B00Q B00N 59.4(3) . . ?
B00H B00Q B00P 108.6(3) . . ?
B00I B00Q B00P 59.8(2) . . ?
B00W B00Q B00P 59.8(3) . . ?
B00N B00Q B00P 107.7(3) . . ?
B00H B00Q H00Q 121.1 . . ?
B00I B00Q H00Q 121.6 . . ?
B00W B00Q H00Q 122.3 . . ?
B00N B00Q H00Q 121.8 . . ?
B00P B00Q H00Q 121.7 . . ?
C00G B00R C00A 56.78(18) . . ?
C00G B00R B00Z 103.6(3) . . ?
C00A B00R B00Z 104.5(3) . . ?
C00G B00R B00V 57.8(2) . . ?
C00A B00R B00V 104.2(3) . . ?
B00Z B00R B00V 60.3(3) . . ?
C00G B00R B00K 103.0(3) . . ?
C00A B00R B00K 58.1(2) . . ?
B00Z B00R B00K 59.8(3) . . ?
B00V B00R B00K 107.4(3) . . ?
C00G B00R H00R 125.7 . . ?
C00A B00R H00R 124.7 . . ?
B00Z B00R H00R 123.0 . . ?
B00V B00R H00R 122.3 . . ?
B00K B00R H00R 122.9 . . ?
C00F B00S C00D 56.67(17) . . ?
C00F B00S B00Y 103.2(3) . . ?
C00D B00S B00Y 104.1(3) . . ?
C00F B00S B00U 57.6(2) . . ?
C00D B00S B00U 103.9(2) . . ?
B00Y B00S B00U 60.0(3) . . ?
C00F B00S B00M 103.6(2) . . ?
C00D B00S B00M 58.36(19) . . ?
B00Y B00S B00M 60.2(3) . . ?
B00U B00S B00M 108.0(3) . . ?
C00F B00S H00S 125.7 . . ?
C00D B00S H00S 125.0 . . ?
B00Y B00S H00S 123.3 . . ?
B00U B00S H00S 122.4 . . ?
B00M B00S H00S 122.2 . . ?
B00L B00T B00O 60.4(2) . . ?
B00L B00T B010 108.6(3) . . ?
B00O B00T B010 59.7(3) . . ?
B00L B00T B00X 108.7(3) . . ?
B00O B00T B00X 107.8(4) . . ?
B010 B00T B00X 60.2(3) . . ?
B00L B00T B00J 60.2(2) . . ?
B00O B00T B00J 107.9(3) . . ?
B010 B00T B00J 108.0(3) . . ?
B00X B00T B00J 60.0(2) . . ?
B00L B00T H00T 121.1 . . ?
B00O B00T H00T 121.9 . . ?
B010 B00T H00T 121.7 . . ?
B00X B00T H00T 121.6 . . ?
B00J B00T H00T 121.8 . . ?
C00F B00U B00Y 104.5(3) . . ?
C00F B00U B00N 58.5(2) . . ?
B00Y B00U B00N 107.6(3) . . ?
C00F B00U B00W 103.8(3) . . ?
B00Y B00U B00W 59.8(3) . . ?
B00N B00U B00W 59.5(3) . . ?
C00F B00U B00S 59.6(2) . . ?
B00Y B00U B00S 59.7(2) . . ?
B00N B00U B00S 108.8(3) . . ?
B00W B00U B00S 107.8(3) . . ?
C00F B00U H00U 124.9 . . ?
B00Y B00U H00U 122.7 . . ?
B00N B00U H00U 121.5 . . ?
B00W B00U H00U 123.0 . . ?
B00S B00U H00U 120.9 . . ?
C00G B00V B00O 58.7(2) . . ?
C00G B00V B010 103.8(3) . . ?
B00O B00V B010 59.6(3) . . ?
C00G B00V B00R 58.9(2) . . ?
B00O B00V B00R 108.6(3) . . ?
B010 B00V B00R 107.9(3) . . ?
C00G B00V B00Z 103.9(3) . . ?
B00O B00V B00Z 108.0(4) . . ?
B010 B00V B00Z 60.2(3) . . ?
B00R B00V B00Z 59.5(2) . . ?
C00G B00V H00V 125.3 . . ?
B00O B00V H00V 121.2 . . ?
B010 B00V H00V 122.7 . . ?
B00R B00V H00V 121.2 . . ?
B00Z B00V H00V 122.7 . . ?
B00N B00W B00Y 108.3(3) . . ?
B00N B00W B00P 108.9(3) . . ?
B00Y B00W B00P 60.5(3) . . ?
B00N B00W B00Q 60.4(2) . . ?
B00Y B00W B00Q 108.6(3) . . ?
B00P B00W B00Q 60.3(3) . . ?
B00N B00W B00U 60.2(2) . . ?
B00Y B00W B00U 60.0(3) . . ?
B00P B00W B00U 108.8(3) . . ?
B00Q B00W B00U 108.7(3) . . ?
B00N B00W H00W 121.3 . . ?
B00Y B00W H00W 121.5 . . ?
B00P B00W H00W 121.1 . . ?
B00Q B00W H00W 121.3 . . ?
B00U B00W H00W 121.4 . . ?
B00K B00X B00T 108.1(3) . . ?
B00K B00X B010 107.8(3) . . ?
B00T B00X B010 59.8(3) . . ?
B00K B00X B00J 59.9(2) . . ?
B00T B00X B00J 60.4(3) . . ?
B010 B00X B00J 108.0(3) . . ?
B00K B00X B00Z 59.7(3) . . ?
B00T B00X B00Z 107.8(3) . . ?
B010 B00X B00Z 60.0(3) . . ?
B00J B00X B00Z 107.7(3) . . ?
B00K B00X H00X 121.9 . . ?
B00T B00X H00X 121.6 . . ?
B010 B00X H00X 121.8 . . ?
B00J B00X H00X 121.6 . . ?
B00Z B00X H00X 122.0 . . ?
B00S B00Y B00W 108.6(3) . . ?
B00S B00Y B00U 60.3(2) . . ?
B00W B00Y B00U 60.2(3) . . ?
B00S B00Y B00M 60.3(2) . . ?
B00W B00Y B00M 108.0(3) . . ?
B00U B00Y B00M 108.3(3) . . ?
B00S B00Y B00P 109.0(3) . . ?
B00W B00Y B00P 59.9(3) . . ?
B00U B00Y B00P 108.5(3) . . ?
B00M B00Y B00P 60.4(2) . . ?
B00S B00Y H00Y 121.1 . . ?
B00W B00Y H00Y 121.7 . . ?
B00U B00Y H00Y 121.5 . . ?
B00M B00Y H00Y 121.6 . . ?
B00P B00Y H00Y 121.3 . . ?
B00R B00Z B00K 60.7(2) . . ?
B00R B00Z B00V 60.2(3) . . ?
B00K B00Z B00V 108.0(3) . . ?
B00R B00Z B010 108.1(3) . . ?
B00K B00Z B010 107.0(4) . . ?
B00V B00Z B010 59.8(3) . . ?
B00R B00Z B00X 108.2(3) . . ?
B00K B00Z B00X 59.4(3) . . ?
B00V B00Z B00X 107.3(3) . . ?
B010 B00Z B00X 59.4(3) . . ?
B00R B00Z H00Z 121.1 . . ?
B00K B00Z H00Z 121.9 . . ?
B00V B00Z H00Z 121.9 . . ?
B010 B00Z H00Z 122.3 . . ?
B00X B00Z H00Z 122.2 . . ?
B00O B010 B00T 60.1(3) . . ?
B00O B010 B00X 108.1(3) . . ?
B00T B010 B00X 60.1(3) . . ?
B00O B010 B00V 59.6(3) . . ?
B00T B010 B00V 108.0(3) . . ?
B00X B010 B00V 108.5(3) . . ?
B00O B010 B00Z 107.8(3) . . ?
B00T B010 B00Z 108.6(3) . . ?
B00X B010 B00Z 60.6(3) . . ?
B00V B010 B00Z 60.0(3) . . ?
B00O B010 H010 122.0 . . ?
B00T B010 H010 121.5 . . ?
B00X B010 H010 121.3 . . ?
B00V B010 H010 121.8 . . ?
B00Z B010 H010 121.4 . . ?

loop_
_geom_bond_atom_site_label_1
_geom_bond_atom_site_label_2
_geom_bond_distance
_geom_bond_site_symmetry_2
_geom_bond_publ_flag
S1 C008 1.643(3) . ?
S2 C00E 1.660(6) . ?
S2' C00E 1.612(16) . ?
N003 C008 1.339(3) . ?
N003 C005 1.425(3) . ?
N003 H003 0.8600 . ?
N004 C00E 1.323(4) . ?
N004 C006 1.440(3) . ?
N004 H004 0.8600 . ?
C005 C007 1.383(4) . ?
C005 C00C 1.387(4) . ?
C006 C009 1.369(4) . ?
C006 C007 1.384(4) . ?
C007 H007 0.9300 . ?
C008 C00A 1.519(4) . ?
C009 C00B 1.376(4) . ?
C009 H009 0.9300 . ?
C00A C00G 1.627(4) . ?
C00A B00J 1.700(4) . ?
C00A B00K 1.703(4) . ?
C00A B00R 1.722(5) . ?
C00A B00L 1.736(4) . ?
C00B C00C 1.385(4) . ?
C00B H00B 0.9300 . ?
C00C H00C 0.9300 . ?
C00D C00E 1.514(4) . ?
C00D C00F 1.630(4) . ?
C00D B00M 1.702(4) . ?
C00D B00I 1.717(4) . ?
C00D B00S 1.719(4) . ?
C00D B00H 1.721(4) . ?
C00F B00U 1.680(5) . ?
C00F B00N 1.684(4) . ?
C00F B00H 1.714(4) . ?
C00F B00S 1.715(5) . ?
C00F H00F 1.03(3) . ?
C00G B00V 1.678(5) . ?
C00G B00O 1.681(5) . ?
C00G B00R 1.699(5) . ?
C00G B00L 1.708(5) . ?
C00G H00G 0.98(2) . ?
B00H B00Q 1.754(5) . ?
B00H B00N 1.771(5) . ?
B00H B00I 1.778(5) . ?
B00H H00H 1.1000 . ?
B00I B00P 1.763(6) . ?
B00I B00Q 1.765(5) . ?
B00I B00M 1.772(5) . ?
B00I H00I 1.1000 . ?
B00J B00K 1.766(6) . ?
B00J B00L 1.771(5) . ?
B00J B00X 1.772(7) . ?
B00J B00T 1.779(5) . ?
B00J H00J 1.1000 . ?
B00K B00X 1.763(5) . ?
B00K B00Z 1.768(6) . ?
B00K B00R 1.784(6) . ?
B00K H00K 1.1000 . ?
B00L B00T 1.750(6) . ?
B00L B00O 1.764(6) . ?
B00L H00L 1.1000 . ?
B00M B00Y 1.769(6) . ?
B00M B00S 1.772(6) . ?
B00M B00P 1.783(5) . ?
B00M H00M 1.1000 . ?
B00N B00W 1.752(6) . ?
B00N B00U 1.765(6) . ?
B00N B00Q 1.771(6) . ?
B00N H00N 1.1000 . ?
B00O B00V 1.749(7) . ?
B00O B010 1.750(7) . ?
B00O B00T 1.757(6) . ?
B00O H00O 1.1000 . ?
B00P B00W 1.764(7) . ?
B00P B00Q 1.773(6) . ?
B00P B00Y 1.776(8) . ?
B00P H00P 1.1000 . ?
B00Q B00W 1.766(7) . ?
B00Q H00Q 1.1000 . ?
B00R B00Z 1.761(6) . ?
B00R B00V 1.773(6) . ?
B00R H00R 1.1000 . ?
B00S B00Y 1.758(6) . ?
B00S B00U 1.768(5) . ?
B00S H00S 1.1000 . ?
B00T B010 1.760(8) . ?
B00T B00X 1.766(7) . ?
B00T H00T 1.1000 . ?
B00U B00Y 1.764(7) . ?
B00U B00W 1.768(7) . ?
B00U H00U 1.1000 . ?
B00V B010 1.771(7) . ?
B00V B00Z 1.776(7) . ?
B00V H00V 1.1000 . ?
B00W B00Y 1.761(7) . ?
B00W H00W 1.1000 . ?
B00X B010 1.767(6) . ?
B00X B00Z 1.790(8) . ?
B00X H00X 1.1000 . ?
B00Y H00Y 1.1000 . ?
B00Z B010 1.779(7) . ?
B00Z H00Z 1.1000 . ?
B010 H010 1.1000 . ?

loop_
_geom_torsion_atom_site_label_1
_geom_torsion_atom_site_label_2
_geom_torsion_atom_site_label_3
_geom_torsion_atom_site_label_4
_geom_torsion
_geom_torsion_site_symmetry_1
_geom_torsion_site_symmetry_2
_geom_torsion_site_symmetry_3
_geom_torsion_site_symmetry_4
_geom_torsion_publ_flag
C008 N003 C005 C007 -13.4(5) . . . . ?
C008 N003 C005 C00C 166.8(3) . . . . ?
C00E N004 C006 C009 127.1(3) . . . . ?
C00E N004 C006 C007 -55.9(4) . . . . ?
C00C C005 C007 C006 -2.4(4) . . . . ?
N003 C005 C007 C006 177.9(3) . . . . ?
C009 C006 C007 C005 0.5(4) . . . . ?
N004 C006 C007 C005 -176.4(3) . . . . ?
C005 N003 C008 C00A -173.9(3) . . . . ?
C005 N003 C008 S1 5.0(5) . . . . ?
C007 C006 C009 C00B 1.1(4) . . . . ?
N004 C006 C009 C00B 178.1(3) . . . . ?
N003 C008 C00A C00G -175.4(2) . . . . ?
S1 C008 C00A C00G 5.7(3) . . . . ?
N003 C008 C00A B00J 43.9(4) . . . . ?
S1 C008 C00A B00J -135.0(3) . . . . ?
N003 C008 C00A B00K -31.9(4) . . . . ?
S1 C008 C00A B00K 149.1(3) . . . . ?
N003 C008 C00A B00R -105.8(3) . . . . ?
S1 C008 C00A B00R 75.3(3) . . . . ?
N003 C008 C00A B00L 115.5(3) . . . . ?
S1 C008 C00A B00L -63.4(3) . . . . ?
C006 C009 C00B C00C -0.8(5) . . . . ?
C009 C00B C00C C005 -1.0(5) . . . . ?
C007 C005 C00C C00B 2.6(4) . . . . ?
N003 C005 C00C C00B -177.6(3) . . . . ?
C006 N004 C00E C00D 179.2(2) . . . . ?
C006 N004 C00E S2' 16(2) . . . . ?
C006 N004 C00E S2 -8.1(8) . . . . ?
C00F C00D C00E N004 176.9(2) . . . . ?
B00M C00D C00E N004 -40.3(4) . . . . ?
B00I C00D C00E N004 35.7(4) . . . . ?
B00S C00D C00E N004 -113.3(3) . . . . ?
B00H C00D C00E N004 107.7(3) . . . . ?
C00F C00D C00E S2' -19.0(19) . . . . ?
B00M C00D C00E S2' 123.7(19) . . . . ?
B00I C00D C00E S2' -160.2(19) . . . . ?
B00S C00D C00E S2' 50.8(19) . . . . ?
B00H C00D C00E S2' -88.2(19) . . . . ?
C00F C00D C00E S2 3.9(8) . . . . ?
B00M C00D C00E S2 146.6(7) . . . . ?
B00I C00D C00E S2 -137.4(7) . . . . ?
B00S C00D C00E S2 73.7(8) . . . . ?
B00H C00D C00E S2 -65.4(8) . . . . ?
C00E C00D C00F B00U 146.2(3) . . . . ?
B00M C00D C00F B00U -1.0(3) . . . . ?
B00I C00D C00F B00U -68.2(3) . . . . ?
B00S C00D C00F B00U 38.8(3) . . . . ?
B00H C00D C00F B00U -108.0(3) . . . . ?
C00E C00D C00F B00N -144.8(3) . . . . ?
B00M C00D C00F B00N 68.0(3) . . . . ?
B00I C00D C00F B00N 0.8(3) . . . . ?
B00S C00D C00F B00N 107.8(3) . . . . ?
B00H C00D C00F B00N -39.1(2) . . . . ?
C00E C00D C00F B00H -105.8(3) . . . . ?
B00M C00D C00F B00H 107.1(2) . . . . ?
B00I C00D C00F B00H 39.8(2) . . . . ?
B00S C00D C00F B00H 146.9(3) . . . . ?
C00E C00D C00F B00S 107.3(3) . . . . ?
B00M C00D C00F B00S -39.8(3) . . . . ?
B00I C00D C00F B00S -107.1(3) . . . . ?
B00H C00D C00F B00S -146.9(3) . . . . ?
C008 C00A C00G B00V 146.5(3) . . . . ?
B00J C00A C00G B00V -68.6(4) . . . . ?
B00K C00A C00G B00V -1.6(4) . . . . ?
B00R C00A C00G B00V 39.1(3) . . . . ?
B00L C00A C00G B00V -108.0(3) . . . . ?
C008 C00A C00G B00O -144.6(3) . . . . ?
B00J C00A C00G B00O 0.3(4) . . . . ?
B00K C00A C00G B00O 67.3(3) . . . . ?
B00R C00A C00G B00O 108.1(3) . . . . ?
B00L C00A C00G B00O -39.1(3) . . . . ?
C008 C00A C00G B00R 107.4(3) . . . . ?
B00J C00A C00G B00R -107.7(3) . . . . ?
B00K C00A C00G B00R -40.7(3) . . . . ?
B00L C00A C00G B00R -147.2(3) . . . . ?
C008 C00A C00G B00L -105.5(3) . . . . ?
B00J C00A C00G B00L 39.4(3) . . . . ?
B00K C00A C00G B00L 106.5(3) . . . . ?
B00R C00A C00G B00L 147.2(3) . . . . ?
B00U C00F B00H C00D 102.6(3) . . . . ?
B00N C00F B00H C00D 139.0(3) . . . . ?
B00S C00F B00H C00D 32.2(2) . . . . ?
C00D C00F B00H B00Q -98.6(3) . . . . ?
B00U C00F B00H B00Q 4.0(4) . . . . ?
B00N C00F B00H B00Q 40.4(3) . . . . ?
B00S C00F B00H B00Q -66.4(3) . . . . ?
C00D C00F B00H B00N -139.0(3) . . . . ?
B00U C00F B00H B00N -36.4(3) . . . . ?
B00S C00F B00H B00N -106.8(3) . . . . ?
C00D C00F B00H B00I -36.6(2) . . . . ?
B00U C00F B00H B00I 66.0(3) . . . . ?
B00N C00F B00H B00I 102.4(3) . . . . ?
B00S C00F B00H B00I -4.4(3) . . . . ?
C00E C00D B00H C00F 107.8(3) . . . . ?
B00M C00D B00H C00F -101.3(3) . . . . ?
B00I C00D B00H C00F -137.3(2) . . . . ?
B00S C00D B00H C00F -31.9(3) . . . . ?
C00E C00D B00H B00Q -154.9(3) . . . . ?
C00F C00D B00H B00Q 97.3(3) . . . . ?
B00M C00D B00H B00Q -4.0(3) . . . . ?
B00I C00D B00H B00Q -40.0(3) . . . . ?
B00S C00D B00H B00Q 65.4(3) . . . . ?
C00E C00D B00H B00N 142.7(3) . . . . ?
C00F C00D B00H B00N 34.9(2) . . . . ?
B00M C00D B00H B00N -66.4(3) . . . . ?
B00I C00D B00H B00N -102.5(3) . . . . ?
B00S C00D B00H B00N 2.9(3) . . . . ?
C00E C00D B00H B00I -114.8(3) . . . . ?
C00F C00D B00H B00I 137.3(2) . . . . ?
B00M C00D B00H B00I 36.0(3) . . . . ?
B00S C00D B00H B00I 105.4(3) . . . . ?
C00E C00D B00I B00P -153.9(3) . . . . ?
C00F C00D B00I B00P 62.9(3) . . . . ?
B00M C00D B00I B00P -40.4(2) . . . . ?
B00S C00D B00I B00P -4.2(3) . . . . ?
B00H C00D B00I B00P 102.3(3) . . . . ?
C00E C00D B00I B00Q 143.5(3) . . . . ?
C00F C00D B00I B00Q 0.2(3) . . . . ?
B00M C00D B00I B00Q -103.0(3) . . . . ?
B00S C00D B00I B00Q -66.8(3) . . . . ?
B00H C00D B00I B00Q 39.7(2) . . . . ?
C00E C00D B00I B00M -113.4(3) . . . . ?
C00F C00D B00I B00M 103.3(3) . . . . ?
B00S C00D B00I B00M 36.2(3) . . . . ?
B00H C00D B00I B00M 142.8(3) . . . . ?
C00E C00D B00I B00H 103.8(3) . . . . ?
C00F C00D B00I B00H -39.5(2) . . . . ?
B00M C00D B00I B00H -142.8(3) . . . . ?
B00S C00D B00I B00H -106.5(3) . . . . ?
C00F B00H B00I C00D 35.66(19) . . . . ?
B00Q B00H B00I C00D 134.0(3) . . . . ?
B00N B00H B00I C00D 95.8(2) . . . . ?
C00F B00H B00I B00P -61.3(3) . . . . ?
C00D B00H B00I B00P -96.9(3) . . . . ?
B00Q B00H B00I B00P 37.1(3) . . . . ?
B00N B00H B00I B00P -1.1(3) . . . . ?
C00F B00H B00I B00Q -98.4(3) . . . . ?
C00D B00H B00I B00Q -134.0(3) . . . . ?
B00N B00H B00I B00Q -38.3(3) . . . . ?
C00F B00H B00I B00M 2.8(3) . . . . ?
C00D B00H B00I B00M -32.8(2) . . . . ?
B00Q B00H B00I B00M 101.2(3) . . . . ?
B00N B00H B00I B00M 62.9(3) . . . . ?
C008 C00A B00J B00K -114.1(3) . . . . ?
C00G C00A B00J B00K 102.6(3) . . . . ?
B00R C00A B00J B00K 36.4(3) . . . . ?
B00L C00A B00J B00K 141.5(3) . . . . ?
C008 C00A B00J B00L 104.4(3) . . . . ?
C00G C00A B00J B00L -38.9(3) . . . . ?
B00K C00A B00J B00L -141.5(3) . . . . ?
B00R C00A B00J B00L -105.2(3) . . . . ?
C008 C00A B00J B00X -153.8(3) . . . . ?
C00G C00A B00J B00X 62.9(3) . . . . ?
B00K C00A B00J B00X -39.7(3) . . . . ?
B00R C00A B00J B00X -3.3(3) . . . . ?
B00L C00A B00J B00X 101.8(3) . . . . ?
C008 C00A B00J B00T 144.3(3) . . . . ?
C00G C00A B00J B00T 1.0(4) . . . . ?
B00K C00A B00J B00T -101.6(3) . . . . ?
B00R C00A B00J B00T -65.2(4) . . . . ?
B00L C00A B00J B00T 39.9(3) . . . . ?
C008 C00A B00K B00X 151.3(3) . . . . ?
C00G C00A B00K B00X -62.8(4) . . . . ?
B00J C00A B00K B00X 40.0(3) . . . . ?
B00R C00A B00K B00X -102.7(3) . . . . ?
B00L C00A B00K B00X 3.2(4) . . . . ?
C008 C00A B00K B00J 111.3(3) . . . . ?
C00G C00A B00K B00J -102.8(3) . . . . ?
B00R C00A B00K B00J -142.7(3) . . . . ?
B00L C00A B00K B00J -36.8(3) . . . . ?
C008 C00A B00K B00Z -145.4(3) . . . . ?
C00G C00A B00K B00Z 0.5(4) . . . . ?
B00J C00A B00K B00Z 103.4(3) . . . . ?
B00R C00A B00K B00Z -39.3(3) . . . . ?
B00L C00A B00K B00Z 66.6(4) . . . . ?
C008 C00A B00K B00R -106.1(3) . . . . ?
C00G C00A B00K B00R 39.8(2) . . . . ?
B00J C00A B00K B00R 142.7(3) . . . . ?
B00L C00A B00K B00R 105.9(3) . . . . ?
B00L B00J B00K C00A 34.6(2) . . . . ?
B00X B00J B00K C00A 134.4(3) . . . . ?
B00T B00J B00K C00A 97.1(3) . . . . ?
C00A B00J B00K B00X -134.4(3) . . . . ?
B00L B00J B00K B00X -99.8(3) . . . . ?
B00T B00J B00K B00X -37.3(3) . . . . ?
C00A B00J B00K B00Z -96.4(3) . . . . ?
B00L B00J B00K B00Z -61.8(4) . . . . ?
B00X B00J B00K B00Z 38.0(3) . . . . ?
B00T B00J B00K B00Z 0.7(4) . . . . ?
C00A B00J B00K B00R -33.3(2) . . . . ?
B00L B00J B00K B00R 1.4(3) . . . . ?
B00X B00J B00K B00R 101.1(3) . . . . ?
B00T B00J B00K B00R 63.8(3) . . . . ?
B00V C00G B00L C00A 104.1(3) . . . . ?
B00O C00G B00L C00A 139.2(3) . . . . ?
B00R C00G B00L C00A 32.5(2) . . . . ?
C00A C00G B00L B00T -98.6(3) . . . . ?
B00V C00G B00L B00T 5.5(4) . . . . ?
B00O C00G B00L B00T 40.6(3) . . . . ?
B00R C00G B00L B00T -66.1(3) . . . . ?
C00A C00G B00L B00O -139.2(3) . . . . ?
B00V C00G B00L B00O -35.1(3) . . . . ?
B00R C00G B00L B00O -106.7(3) . . . . ?
C00A C00G B00L B00J -36.0(2) . . . . ?
B00V C00G B00L B00J 68.1(3) . . . . ?
B00O C00G B00L B00J 103.1(3) . . . . ?
B00R C00G B00L B00J -3.5(4) . . . . ?
C008 C00A B00L C00G 108.8(3) . . . . ?
B00J C00A B00L C00G -137.5(3) . . . . ?
B00K C00A B00L C00G -100.5(3) . . . . ?
B00R C00A B00L C00G -31.2(3) . . . . ?
C008 C00A B00L B00T -154.3(3) . . . . ?
C00G C00A B00L B00T 96.9(3) . . . . ?
B00J C00A B00L B00T -40.6(3) . . . . ?
B00K C00A B00L B00T -3.7(4) . . . . ?
B00R C00A B00L B00T 65.6(3) . . . . ?
C008 C00A B00L B00O 143.6(3) . . . . ?
C00G C00A B00L B00O 34.8(2) . . . . ?
B00J C00A B00L B00O -102.7(3) . . . . ?
B00K C00A B00L B00O -65.7(3) . . . . ?
B00R C00A B00L B00O 3.6(3) . . . . ?
C008 C00A B00L B00J -113.7(3) . . . . ?
C00G C00A B00L B00J 137.5(3) . . . . ?
B00K C00A B00L B00J 37.0(3) . . . . ?
B00R C00A B00L B00J 106.3(3) . . . . ?
C00A B00J B00L C00G 35.3(2) . . . . ?
B00K B00J B00L C00G 1.1(3) . . . . ?
B00X B00J B00L C00G -62.1(3) . . . . ?
B00T B00J B00L C00G -98.4(3) . . . . ?
B00K B00J B00L C00A -34.2(2) . . . . ?
B00X B00J B00L C00A -97.4(3) . . . . ?
B00T B00J B00L C00A -133.7(3) . . . . ?
C00A B00J B00L B00T 133.7(3) . . . . ?
B00K B00J B00L B00T 99.5(3) . . . . ?
B00X B00J B00L B00T 36.3(3) . . . . ?
C00A B00J B00L B00O 95.4(3) . . . . ?
B00K B00J B00L B00O 61.2(3) . . . . ?
B00X B00J B00L B00O -2.0(4) . . . . ?
B00T B00J B00L B00O -38.3(3) . . . . ?
C00E C00D B00M B00Y -145.6(3) . . . . ?
C00F C00D B00M B00Y -1.0(3) . . . . ?
B00I C00D B00M B00Y 102.0(3) . . . . ?
B00S C00D B00M B00Y -40.5(3) . . . . ?
B00H C00D B00M B00Y 66.0(3) . . . . ?
C00E C00D B00M B00S -105.2(3) . . . . ?
C00F C00D B00M B00S 39.5(2) . . . . ?
B00I C00D B00M B00S 142.5(3) . . . . ?
B00H C00D B00M B00S 106.5(3) . . . . ?
C00E C00D B00M B00I 112.3(3) . . . . ?
C00F C00D B00M B00I -103.0(2) . . . . ?
B00S C00D B00M B00I -142.5(3) . . . . ?
B00H C00D B00M B00I -36.0(2) . . . . ?
C00E C00D B00M B00P 152.2(3) . . . . ?
C00F C00D B00M B00P -63.2(3) . . . . ?
B00I C00D B00M B00P 39.8(3) . . . . ?
B00S C00D B00M B00P -102.6(3) . . . . ?
B00H C00D B00M B00P 3.9(4) . . . . ?
B00P B00I B00M C00D 134.0(3) . . . . ?
B00Q B00I B00M C00D 96.0(3) . . . . ?
B00H B00I B00M C00D 33.1(2) . . . . ?
C00D B00I B00M B00Y -96.6(3) . . . . ?
B00P B00I B00M B00Y 37.4(3) . . . . ?
B00Q B00I B00M B00Y -0.6(4) . . . . ?
B00H B00I B00M B00Y -63.5(3) . . . . ?
C00D B00I B00M B00S -33.6(2) . . . . ?
B00P B00I B00M B00S 100.4(3) . . . . ?
B00Q B00I B00M B00S 62.4(3) . . . . ?
B00H B00I B00M B00S -0.5(3) . . . . ?
C00D B00I B00M B00P -134.0(3) . . . . ?
B00Q B00I B00M B00P -38.0(3) . . . . ?
B00H B00I B00M B00P -100.9(3) . . . . ?
C00D C00F B00N B00W -63.8(3) . . . . ?
B00U C00F B00N B00W 40.7(3) . . . . ?
B00H C00F B00N B00W -102.4(3) . . . . ?
B00S C00F B00N B00W 4.4(4) . . . . ?
C00D C00F B00N B00U -104.5(3) . . . . ?
B00H C00F B00N B00U -143.2(3) . . . . ?
B00S C00F B00N B00U -36.4(3) . . . . ?
C00D C00F B00N B00Q -1.4(3) . . . . ?
B00U C00F B00N B00Q 103.1(3) . . . . ?
B00H C00F B00N B00Q -40.1(3) . . . . ?
B00S C00F B00N B00Q 66.7(3) . . . . ?
C00D C00F B00N B00H 38.7(2) . . . . ?
B00U C00F B00N B00H 143.2(3) . . . . ?
B00S C00F B00N B00H 106.8(3) . . . . ?
C00D B00H B00N C00F -34.4(2) . . . . ?
B00Q B00H B00N C00F -133.6(3) . . . . ?
B00I B00H B00N C00F -95.5(3) . . . . ?
C00F B00H B00N B00W 96.4(3) . . . . ?
C00D B00H B00N B00W 62.0(3) . . . . ?
B00Q B00H B00N B00W -37.2(3) . . . . ?
B00I B00H B00N B00W 0.9(4) . . . . ?
C00F B00H B00N B00U 32.5(3) . . . . ?
C00D B00H B00N B00U -1.8(3) . . . . ?
B00Q B00H B00N B00U -101.1(3) . . . . ?
B00I B00H B00N B00U -63.0(3) . . . . ?
C00F B00H B00N B00Q 133.6(3) . . . . ?
C00D B00H B00N B00Q 99.2(3) . . . . ?
B00I B00H B00N B00Q 38.1(2) . . . . ?
C00A C00G B00O B00V -105.3(3) . . . . ?
B00R C00G B00O B00V -36.2(3) . . . . ?
B00L C00G B00O B00V -144.4(3) . . . . ?
C00A C00G B00O B010 -64.0(4) . . . . ?
B00V C00G B00O B010 41.4(3) . . . . ?
B00R C00G B00O B010 5.1(4) . . . . ?
B00L C00G B00O B010 -103.0(3) . . . . ?
C00A C00G B00O B00T -1.5(4) . . . . ?
B00V C00G B00O B00T 103.8(4) . . . . ?
B00R C00G B00O B00T 67.6(4) . . . . ?
B00L C00G B00O B00T -40.6(3) . . . . ?
C00A C00G B00O B00L 39.1(3) . . . . ?
B00V C00G B00O B00L 144.4(3) . . . . ?
B00R C00G B00O B00L 108.2(3) . . . . ?
C00A B00L B00O C00G -34.1(2) . . . . ?
B00T B00L B00O C00G -133.1(3) . . . . ?
B00J B00L B00O C00G -94.5(3) . . . . ?
C00G B00L B00O B00V 31.7(3) . . . . ?
C00A B00L B00O B00V -2.4(4) . . . . ?
B00T B00L B00O B00V -101.3(4) . . . . ?
B00J B00L B00O B00V -62.7(4) . . . . ?
C00G B00L B00O B010 96.4(3) . . . . ?
C00A B00L B00O B010 62.3(4) . . . . ?
B00T B00L B00O B010 -36.7(3) . . . . ?
B00J B00L B00O B010 1.9(4) . . . . ?
C00G B00L B00O B00T 133.1(3) . . . . ?
C00A B00L B00O B00T 99.0(3) . . . . ?
B00J B00L B00O B00T 38.6(3) . . . . ?
C00D B00I B00P B00W -60.8(4) . . . . ?
B00Q B00I B00P B00W 37.6(3) . . . . ?
B00M B00I B00P B00W -100.1(4) . . . . ?
B00H B00I B00P B00W 0.9(4) . . . . ?
C00D B00I B00P B00Q -98.4(3) . . . . ?
B00M B00I B00P B00Q -137.8(3) . . . . ?
B00H B00I B00P B00Q -36.7(3) . . . . ?
C00D B00I B00P B00Y 2.1(4) . . . . ?
B00Q B00I B00P B00Y 100.5(3) . . . . ?
B00M B00I B00P B00Y -37.2(3) . . . . ?
B00H B00I B00P B00Y 63.8(3) . . . . ?
C00D B00I B00P B00M 39.4(2) . . . . ?
B00Q B00I B00P B00M 137.8(3) . . . . ?
B00H B00I B00P B00M 101.1(3) . . . . ?
C00D B00M B00P B00I -39.7(2) . . . . ?
B00Y B00M B00P B00I -138.0(3) . . . . ?
B00S B00M B00P B00I -101.7(3) . . . . ?
C00D B00M B00P B00W 61.0(4) . . . . ?
B00Y B00M B00P B00W -37.3(3) . . . . ?
B00S B00M B00P B00W -0.9(4) . . . . ?
B00I B00M B00P B00W 100.7(3) . . . . ?
C00D B00M B00P B00Q -2.1(4) . . . . ?
B00Y B00M B00P B00Q -100.4(3) . . . . ?
B00S B00M B00P B00Q -64.0(4) . . . . ?
B00I B00M B00P B00Q 37.6(3) . . . . ?
C00D B00M B00P B00Y 98.3(3) . . . . ?
B00S B00M B00P B00Y 36.4(3) . . . . ?
B00I B00M B00P B00Y 138.0(3) . . . . ?
C00F B00H B00Q B00I 98.1(3) . . . . ?
C00D B00H B00Q B00I 39.4(2) . . . . ?
B00N B00H B00Q B00I 137.2(3) . . . . ?
C00F B00H B00Q B00W -2.3(3) . . . . ?
C00D B00H B00Q B00W -60.9(3) . . . . ?
B00N B00H B00Q B00W 36.9(3) . . . . ?
B00I B00H B00Q B00W -100.4(3) . . . . ?
C00F B00H B00Q B00N -39.1(2) . . . . ?
C00D B00H B00Q B00N -97.8(3) . . . . ?
B00I B00H B00Q B00N -137.2(3) . . . . ?
C00F B00H B00Q B00P 61.0(4) . . . . ?
C00D B00H B00Q B00P 2.4(4) . . . . ?
B00N B00H B00Q B00P 100.2(3) . . . . ?
B00I B00H B00Q B00P -37.0(3) . . . . ?
C00D B00I B00Q B00H -39.5(2) . . . . ?
B00P B00I B00Q B00H -138.7(3) . . . . ?
B00M B00I B00Q B00H -100.5(3) . . . . ?
C00D B00I B00Q B00W 61.6(3) . . . . ?
B00P B00I B00Q B00W -37.5(3) . . . . ?
B00M B00I B00Q B00W 0.6(4) . . . . ?
B00H B00I B00Q B00W 101.1(3) . . . . ?
C00D B00I B00Q B00N -1.1(4) . . . . ?
B00P B00I B00Q B00N -100.2(3) . . . . ?
B00M B00I B00Q B00N -62.1(3) . . . . ?
B00H B00I B00Q B00N 38.4(3) . . . . ?
C00D B00I B00Q B00P 99.1(3) . . . . ?
B00M B00I B00Q B00P 38.1(3) . . . . ?
B00H B00I B00Q B00P 138.7(3) . . . . ?
C00F B00N B00Q B00H 40.1(2) . . . . ?
B00W B00N B00Q B00H 138.4(3) . . . . ?
B00U B00N B00Q B00H 101.0(3) . . . . ?
C00F B00N B00Q B00I 1.5(4) . . . . ?
B00W B00N B00Q B00I 99.9(3) . . . . ?
B00U B00N B00Q B00I 62.4(3) . . . . ?
B00H B00N B00Q B00I -38.6(3) . . . . ?
C00F B00N B00Q B00W -98.3(3) . . . . ?
B00U B00N B00Q B00W -37.4(3) . . . . ?
B00H B00N B00Q B00W -138.4(3) . . . . ?
C00F B00N B00Q B00P -61.7(3) . . . . ?
B00W B00N B00Q B00P 36.7(3) . . . . ?
B00U B00N B00Q B00P -0.7(3) . . . . ?
B00H B00N B00Q B00P -101.8(3) . . . . ?
B00I B00P B00Q B00H 37.4(3) . . . . ?
B00W B00P B00Q B00H -100.3(3) . . . . ?
B00Y B00P B00Q B00H -63.1(4) . . . . ?
B00M B00P B00Q B00H -0.2(4) . . . . ?
B00W B00P B00Q B00I -137.8(3) . . . . ?
B00Y B00P B00Q B00I -100.6(3) . . . . ?
B00M B00P B00Q B00I -37.7(3) . . . . ?
B00I B00P B00Q B00W 137.8(3) . . . . ?
B00Y B00P B00Q B00W 37.2(3) . . . . ?
B00M B00P B00Q B00W 100.1(4) . . . . ?
B00I B00P B00Q B00N 101.3(3) . . . . ?
B00W B00P B00Q B00N -36.5(3) . . . . ?
B00Y B00P B00Q B00N 0.7(3) . . . . ?
B00M B00P B00Q B00N 63.6(4) . . . . ?
B00V C00G B00R C00A -139.5(3) . . . . ?
B00O C00G B00R C00A -103.5(3) . . . . ?
B00L C00G B00R C00A -32.6(2) . . . . ?
C00A C00G B00R B00Z 98.6(3) . . . . ?
B00V C00G B00R B00Z -40.9(3) . . . . ?
B00O C00G B00R B00Z -4.9(4) . . . . ?
B00L C00G B00R B00Z 66.0(4) . . . . ?
C00A C00G B00R B00V 139.5(3) . . . . ?
B00O C00G B00R B00V 36.0(3) . . . . ?
B00L C00G B00R B00V 106.9(3) . . . . ?
C00A C00G B00R B00K 36.9(2) . . . . ?
B00V C00G B00R B00K -102.6(3) . . . . ?
B00O C00G B00R B00K -66.6(3) . . . . ?
B00L C00G B00R B00K 4.3(3) . . . . ?
C008 C00A B00R C00G -108.1(3) . . . . ?
B00J C00A B00R C00G 100.1(3) . . . . ?
B00K C00A B00R C00G 136.4(3) . . . . ?
B00L C00A B00R C00G 31.2(3) . . . . ?
C008 C00A B00R B00Z 154.9(3) . . . . ?
C00G C00A B00R B00Z -97.0(3) . . . . ?
B00J C00A B00R B00Z 3.1(4) . . . . ?
B00K C00A B00R B00Z 39.4(3) . . . . ?
B00L C00A B00R B00Z -65.8(3) . . . . ?
C008 C00A B00R B00V -142.6(3) . . . . ?
C00G C00A B00R B00V -34.5(3) . . . . ?
B00J C00A B00R B00V 65.6(4) . . . . ?
B00K C00A B00R B00V 101.9(3) . . . . ?
B00L C00A B00R B00V -3.3(4) . . . . ?
C008 C00A B00R B00K 115.5(3) . . . . ?
C00G C00A B00R B00K -136.4(3) . . . . ?
B00J C00A B00R B00K -36.3(3) . . . . ?
B00L C00A B00R B00K -105.1(3) . . . . ?
C00A B00K B00R C00G -36.3(2) . . . . ?
B00X B00K B00R C00G 60.7(3) . . . . ?
B00J B00K B00R C00G -3.2(3) . . . . ?
B00Z B00K B00R C00G 98.4(3) . . . . ?
B00X B00K B00R C00A 97.0(3) . . . . ?
B00J B00K B00R C00A 33.1(2) . . . . ?
B00Z B00K B00R C00A 134.7(3) . . . . ?
C00A B00K B00R B00Z -134.7(3) . . . . ?
B00X B00K B00R B00Z -37.7(3) . . . . ?
B00J B00K B00R B00Z -101.6(3) . . . . ?
C00A B00K B00R B00V -96.2(3) . . . . ?
B00X B00K B00R B00V 0.8(4) . . . . ?
B00J B00K B00R B00V -63.1(3) . . . . ?
B00Z B00K B00R B00V 38.5(3) . . . . ?
B00U C00F B00S C00D -139.2(3) . . . . ?
B00N C00F B00S C00D -102.6(3) . . . . ?
B00H C00F B00S C00D -32.2(2) . . . . ?
C00D C00F B00S B00Y 98.4(3) . . . . ?
B00U C00F B00S B00Y -40.8(3) . . . . ?
B00N C00F B00S B00Y -4.3(4) . . . . ?
B00H C00F B00S B00Y 66.2(3) . . . . ?
C00D C00F B00S B00U 139.2(3) . . . . ?
B00N C00F B00S B00U 36.6(3) . . . . ?
B00H C00F B00S B00U 107.0(3) . . . . ?
C00D C00F B00S B00M 36.3(2) . . . . ?
B00U C00F B00S B00M -102.9(3) . . . . ?
B00N C00F B00S B00M -66.3(3) . . . . ?
B00H C00F B00S B00M 4.1(3) . . . . ?
C00E C00D B00S C00F -107.3(3) . . . . ?
B00M C00D B00S C00F 137.4(2) . . . . ?
B00I C00D B00S C00F 101.2(3) . . . . ?
B00H C00D B00S C00F 31.9(2) . . . . ?
C00E C00D B00S B00Y 155.9(3) . . . . ?
C00F C00D B00S B00Y -96.7(3) . . . . ?
B00M C00D B00S B00Y 40.7(3) . . . . ?
B00I C00D B00S B00Y 4.4(3) . . . . ?
B00H C00D B00S B00Y -64.8(3) . . . . ?
C00E C00D B00S B00U -142.0(3) . . . . ?
C00F C00D B00S B00U -34.7(3) . . . . ?
B00M C00D B00S B00U 102.8(3) . . . . ?
B00I C00D B00S B00U 66.5(3) . . . . ?
B00H C00D B00S B00U -2.7(4) . . . . ?
C00E C00D B00S B00M 115.2(3) . . . . ?
C00F C00D B00S B00M -137.4(2) . . . . ?
B00I C00D B00S B00M -36.3(2) . . . . ?
B00H C00D B00S B00M -105.5(3) . . . . ?
C00D B00M B00S C00F -35.6(2) . . . . ?
B00Y B00M B00S C00F 97.6(3) . . . . ?
B00I B00M B00S C00F -2.0(3) . . . . ?
B00P B00M B00S C00F 61.0(3) . . . . ?
B00Y B00M B00S C00D 133.2(3) . . . . ?
B00I B00M B00S C00D 33.6(2) . . . . ?
B00P B00M B00S C00D 96.6(3) . . . . ?
C00D B00M B00S B00Y -133.2(3) . . . . ?
B00I B00M B00S B00Y -99.6(3) . . . . ?
B00P B00M B00S B00Y -36.6(3) . . . . ?
C00D B00M B00S B00U -95.5(3) . . . . ?
B00Y B00M B00S B00U 37.6(3) . . . . ?
B00I B00M B00S B00U -62.0(3) . . . . ?
B00P B00M B00S B00U 1.1(4) . . . . ?
C00G B00L B00T B00O -39.5(3) . . . . ?
C00A B00L B00T B00O -97.8(3) . . . . ?
B00J B00L B00T B00O -137.1(3) . . . . ?
C00G B00L B00T B010 -3.0(3) . . . . ?
C00A B00L B00T B010 -61.3(3) . . . . ?
B00O B00L B00T B010 36.5(3) . . . . ?
B00J B00L B00T B010 -100.6(3) . . . . ?
C00G B00L B00T B00X 60.8(4) . . . . ?
C00A B00L B00T B00X 2.6(4) . . . . ?
B00O B00L B00T B00X 100.4(4) . . . . ?
B00J B00L B00T B00X -36.7(3) . . . . ?
C00G B00L B00T B00J 97.6(3) . . . . ?
C00A B00L B00T B00J 39.3(3) . . . . ?
B00O B00L B00T B00J 137.1(3) . . . . ?
C00G B00O B00T B00L 40.5(3) . . . . ?
B00V B00O B00T B00L 101.7(3) . . . . ?
B010 B00O B00T B00L 139.2(3) . . . . ?
C00G B00O B00T B010 -98.8(3) . . . . ?
B00V B00O B00T B010 -37.5(3) . . . . ?
B00L B00O B00T B010 -139.2(3) . . . . ?
C00G B00O B00T B00X -61.3(4) . . . . ?
B00V B00O B00T B00X -0.1(4) . . . . ?
B010 B00O B00T B00X 37.4(3) . . . . ?
B00L B00O B00T B00X -101.8(3) . . . . ?
C00G B00O B00T B00J 2.0(4) . . . . ?
B00V B00O B00T B00J 63.3(4) . . . . ?
B010 B00O B00T B00J 100.8(4) . . . . ?
B00L B00O B00T B00J -38.4(3) . . . . ?
C00A B00J B00T B00L -40.4(3) . . . . ?
B00K B00J B00T B00L -101.8(3) . . . . ?
B00X B00J B00T B00L -139.1(3) . . . . ?
C00A B00J B00T B00O -1.9(4) . . . . ?
B00K B00J B00T B00O -63.3(4) . . . . ?
B00L B00J B00T B00O 38.5(3) . . . . ?
B00X B00J B00T B00O -100.7(4) . . . . ?
C00A B00J B00T B010 61.2(4) . . . . ?
B00K B00J B00T B010 -0.2(4) . . . . ?
B00L B00J B00T B010 101.5(3) . . . . ?
B00X B00J B00T B010 -37.6(3) . . . . ?
C00A B00J B00T B00X 98.8(3) . . . . ?
B00K B00J B00T B00X 37.4(3) . . . . ?
B00L B00J B00T B00X 139.1(3) . . . . ?
C00D C00F B00U B00Y 2.5(4) . . . . ?
B00N C00F B00U B00Y -102.0(3) . . . . ?
B00H C00F B00U B00Y -65.8(4) . . . . ?
B00S C00F B00U B00Y 40.9(3) . . . . ?
C00D C00F B00U B00N 104.5(3) . . . . ?
B00H C00F B00U B00N 36.2(3) . . . . ?
B00S C00F B00U B00N 142.9(3) . . . . ?
C00D C00F B00U B00W 64.4(3) . . . . ?
B00N C00F B00U B00W -40.2(3) . . . . ?
B00H C00F B00U B00W -4.0(4) . . . . ?
B00S C00F B00U B00W 102.8(3) . . . . ?
C00D C00F B00U B00S -38.4(3) . . . . ?
B00N C00F B00U B00S -142.9(3) . . . . ?
B00H C00F B00U B00S -106.7(3) . . . . ?
B00W B00N B00U C00F -133.3(3) . . . . ?
B00Q B00N B00U C00F -96.0(3) . . . . ?
B00H B00N B00U C00F -33.0(3) . . . . ?
C00F B00N B00U B00Y 96.5(3) . . . . ?
B00W B00N B00U B00Y -36.9(3) . . . . ?
B00Q B00N B00U B00Y 0.5(4) . . . . ?
B00H B00N B00U B00Y 63.5(3) . . . . ?
C00F B00N B00U B00W 133.3(3) . . . . ?
B00Q B00N B00U B00W 37.3(3) . . . . ?
B00H B00N B00U B00W 100.3(3) . . . . ?
C00F B00N B00U B00S 33.3(3) . . . . ?
B00W B00N B00U B00S -100.0(4) . . . . ?
B00Q B00N B00U B00S -62.7(4) . . . . ?
B00H B00N B00U B00S 0.3(4) . . . . ?
C00D B00S B00U C00F 34.2(2) . . . . ?
B00Y B00S B00U C00F 132.7(3) . . . . ?
B00M B00S B00U C00F 95.0(3) . . . . ?
C00F B00S B00U B00Y -132.7(3) . . . . ?
C00D B00S B00U B00Y -98.5(3) . . . . ?
B00M B00S B00U B00Y -37.7(3) . . . . ?
C00F B00S B00U B00N -32.8(3) . . . . ?
C00D B00S B00U B00N 1.4(4) . . . . ?
B00Y B00S B00U B00N 99.9(4) . . . . ?
B00M B00S B00U B00N 62.2(4) . . . . ?
C00F B00S B00U B00W -95.8(3) . . . . ?
C00D B00S B00U B00W -61.6(4) . . . . ?
B00Y B00S B00U B00W 36.9(3) . . . . ?
B00M B00S B00U B00W -0.8(4) . . . . ?
C00A C00G B00V B00O 104.7(3) . . . . ?
B00R C00G B00V B00O 143.4(3) . . . . ?
B00L C00G B00V B00O 35.1(3) . . . . ?
C00A C00G B00V B010 64.1(4) . . . . ?
B00O C00G B00V B010 -40.6(3) . . . . ?
B00R C00G B00V B010 102.8(3) . . . . ?
B00L C00G B00V B010 -5.6(4) . . . . ?
C00A C00G B00V B00R -38.7(3) . . . . ?
B00O C00G B00V B00R -143.4(3) . . . . ?
B00L C00G B00V B00R -108.4(3) . . . . ?
C00A C00G B00V B00Z 1.9(4) . . . . ?
B00O C00G B00V B00Z -102.8(4) . . . . ?
B00R C00G B00V B00Z 40.6(3) . . . . ?
B00L C00G B00V B00Z -67.8(4) . . . . ?
B010 B00O B00V C00G -132.9(3) . . . . ?
B00T B00O B00V C00G -95.6(3) . . . . ?
B00L B00O B00V C00G -32.1(3) . . . . ?
C00G B00O B00V B010 132.9(3) . . . . ?
B00T B00O B00V B010 37.3(3) . . . . ?
B00L B00O B00V B010 100.8(3) . . . . ?
C00G B00O B00V B00R 32.6(3) . . . . ?
B010 B00O B00V B00R -100.3(4) . . . . ?
B00T B00O B00V B00R -63.0(4) . . . . ?
B00L B00O B00V B00R 0.5(4) . . . . ?
C00G B00O B00V B00Z 95.6(3) . . . . ?
B010 B00O B00V B00Z -37.3(3) . . . . ?
B00T B00O B00V B00Z 0.0(4) . . . . ?
B00L B00O B00V B00Z 63.6(4) . . . . ?
C00A B00R B00V C00G 34.1(2) . . . . ?
B00Z B00R B00V C00G 132.9(3) . . . . ?
B00K B00R B00V C00G 94.6(3) . . . . ?
C00G B00R B00V B00O -32.5(3) . . . . ?
C00A B00R B00V B00O 1.6(4) . . . . ?
B00Z B00R B00V B00O 100.4(4) . . . . ?
B00K B00R B00V B00O 62.1(4) . . . . ?
C00G B00R B00V B010 -95.6(3) . . . . ?
C00A B00R B00V B010 -61.6(4) . . . . ?
B00Z B00R B00V B010 37.2(4) . . . . ?
B00K B00R B00V B010 -1.0(4) . . . . ?
C00G B00R B00V B00Z -132.9(3) . . . . ?
C00A B00R B00V B00Z -98.8(3) . . . . ?
B00K B00R B00V B00Z -38.3(3) . . . . ?
C00F B00N B00W B00Y -2.6(4) . . . . ?
B00U B00N B00W B00Y 37.1(3) . . . . ?
B00Q B00N B00W B00Y -101.4(3) . . . . ?
B00H B00N B00W B00Y -64.6(4) . . . . ?
C00F B00N B00W B00P 61.7(4) . . . . ?
B00U B00N B00W B00P 101.3(3) . . . . ?
B00Q B00N B00W B00P -37.2(3) . . . . ?
B00H B00N B00W B00P -0.3(4) . . . . ?
C00F B00N B00W B00Q 98.8(3) . . . . ?
B00U B00N B00W B00Q 138.5(3) . . . . ?
B00H B00N B00W B00Q 36.8(3) . . . . ?
C00F B00N B00W B00U -39.7(2) . . . . ?
B00Q B00N B00W B00U -138.5(3) . . . . ?
B00H B00N B00W B00U -101.7(3) . . . . ?
B00I B00P B00W B00N -0.4(4) . . . . ?
B00Q B00P B00W B00N 37.2(3) . . . . ?
B00Y B00P B00W B00N -100.8(3) . . . . ?
B00M B00P B00W B00N -63.6(4) . . . . ?
B00I B00P B00W B00Y 100.5(3) . . . . ?
B00Q B00P B00W B00Y 138.1(3) . . . . ?
B00M B00P B00W B00Y 37.3(3) . . . . ?
B00I B00P B00W B00Q -37.6(3) . . . . ?
B00Y B00P B00W B00Q -138.1(3) . . . . ?
B00M B00P B00W B00Q -100.8(3) . . . . ?
B00I B00P B00W B00U 63.6(4) . . . . ?
B00Q B00P B00W B00U 101.2(3) . . . . ?
B00Y B00P B00W B00U -36.9(3) . . . . ?
B00M B00P B00W B00U 0.4(4) . . . . ?
B00H B00Q B00W B00N -37.3(3) . . . . ?
B00I B00Q B00W B00N -101.3(3) . . . . ?
B00P B00Q B00W B00N -138.8(3) . . . . ?
B00H B00Q B00W B00Y 63.7(4) . . . . ?
B00I B00Q B00W B00Y -0.3(4) . . . . ?
B00N B00Q B00W B00Y 101.0(3) . . . . ?
B00P B00Q B00W B00Y -37.8(3) . . . . ?
B00H B00Q B00W B00P 101.6(3) . . . . ?
B00I B00Q B00W B00P 37.5(3) . . . . ?
B00N B00Q B00W B00P 138.8(3) . . . . ?
B00H B00Q B00W B00U 0.1(4) . . . . ?
B00I B00Q B00W B00U -64.0(4) . . . . ?
B00N B00Q B00W B00U 37.3(3) . . . . ?
B00P B00Q B00W B00U -101.5(3) . . . . ?
C00F B00U B00W B00N 39.7(2) . . . . ?
B00Y B00U B00W B00N 138.6(3) . . . . ?
B00S B00U B00W B00N 101.7(3) . . . . ?
C00F B00U B00W B00Y -98.9(3) . . . . ?
B00N B00U B00W B00Y -138.6(3) . . . . ?
B00S B00U B00W B00Y -36.9(3) . . . . ?
C00F B00U B00W B00P -61.8(4) . . . . ?
B00Y B00U B00W B00P 37.1(3) . . . . ?
B00N B00U B00W B00P -101.5(3) . . . . ?
B00S B00U B00W B00P 0.2(4) . . . . ?
C00F B00U B00W B00Q 2.2(4) . . . . ?
B00Y B00U B00W B00Q 101.1(3) . . . . ?
B00N B00U B00W B00Q -37.5(3) . . . . ?
B00S B00U B00W B00Q 64.3(4) . . . . ?
C00A B00K B00X B00T -1.4(4) . . . . ?
B00J B00K B00X B00T 37.8(3) . . . . ?
B00Z B00K B00X B00T -100.4(4) . . . . ?
B00R B00K B00X B00T -63.4(4) . . . . ?
C00A B00K B00X B010 61.7(4) . . . . ?
B00J B00K B00X B010 100.9(4) . . . . ?
B00Z B00K B00X B010 -37.3(3) . . . . ?
B00R B00K B00X B010 -0.2(4) . . . . ?
C00A B00K B00X B00J -39.2(3) . . . . ?
B00Z B00K B00X B00J -138.2(3) . . . . ?
B00R B00K B00X B00J -101.2(3) . . . . ?
C00A B00K B00X B00Z 99.0(3) . . . . ?
B00J B00K B00X B00Z 138.2(3) . . . . ?
B00R B00K B00X B00Z 37.1(3) . . . . ?
B00L B00T B00X B00K -0.8(5) . . . . ?
B00O B00T B00X B00K 63.2(4) . . . . ?
B010 B00T B00X B00K 100.4(4) . . . . ?
B00J B00T B00X B00K -37.6(3) . . . . ?
B00L B00T B00X B010 -101.2(3) . . . . ?
B00O B00T B00X B010 -37.2(3) . . . . ?
B00J B00T B00X B010 -138.0(3) . . . . ?
B00L B00T B00X B00J 36.8(3) . . . . ?
B00O B00T B00X B00J 100.8(3) . . . . ?
B010 B00T B00X B00J 138.0(3) . . . . ?
B00L B00T B00X B00Z -63.8(4) . . . . ?
B00O B00T B00X B00Z 0.1(4) . . . . ?
B010 B00T B00X B00Z 37.4(3) . . . . ?
B00J B00T B00X B00Z -100.7(3) . . . . ?
C00A B00J B00X B00K 39.2(2) . . . . ?
B00L B00J B00X B00K 101.9(3) . . . . ?
B00T B00J B00X B00K 137.9(3) . . . . ?
C00A B00J B00X B00T -98.7(3) . . . . ?
B00K B00J B00X B00T -137.9(3) . . . . ?
B00L B00J B00X B00T -36.0(3) . . . . ?
C00A B00J B00X B010 -61.3(4) . . . . ?
B00K B00J B00X B010 -100.5(4) . . . . ?
B00L B00J B00X B010 1.4(4) . . . . ?
B00T B00J B00X B010 37.4(3) . . . . ?
C00A B00J B00X B00Z 2.1(4) . . . . ?
B00K B00J B00X B00Z -37.1(3) . . . . ?
B00L B00J B00X B00Z 64.8(4) . . . . ?
B00T B00J B00X B00Z 100.8(3) . . . . ?
C00F B00S B00Y B00W 2.3(4) . . . . ?
C00D B00S B00Y B00W 60.8(4) . . . . ?
B00U B00S B00Y B00W -37.3(3) . . . . ?
B00M B00S B00Y B00W 100.6(4) . . . . ?
C00F B00S B00Y B00U 39.6(3) . . . . ?
C00D B00S B00Y B00U 98.1(3) . . . . ?
B00M B00S B00Y B00U 137.9(3) . . . . ?
C00F B00S B00Y B00M -98.3(3) . . . . ?
C00D B00S B00Y B00M -39.8(2) . . . . ?
B00U B00S B00Y B00M -137.9(3) . . . . ?
C00F B00S B00Y B00P -61.3(4) . . . . ?
C00D B00S B00Y B00P -2.8(4) . . . . ?
B00U B00S B00Y B00P -100.9(3) . . . . ?
B00M B00S B00Y B00P 37.0(3) . . . . ?
B00N B00W B00Y B00S 0.1(5) . . . . ?
B00P B00W B00Y B00S -101.7(3) . . . . ?
B00Q B00W B00Y B00S -64.0(4) . . . . ?
B00U B00W B00Y B00S 37.3(3) . . . . ?
B00N B00W B00Y B00U -37.2(3) . . . . ?
B00P B00W B00Y B00U -139.0(3) . . . . ?
B00Q B00W B00Y B00U -101.3(3) . . . . ?
B00N B00W B00Y B00M 64.0(4) . . . . ?
B00P B00W B00Y B00M -37.8(3) . . . . ?
B00Q B00W B00Y B00M -0.1(5) . . . . ?
B00U B00W B00Y B00M 101.2(3) . . . . ?
B00N B00W B00Y B00P 101.8(3) . . . . ?
B00Q B00W B00Y B00P 37.7(3) . . . . ?
B00U B00W B00Y B00P 139.0(3) . . . . ?
C00F B00U B00Y B00S -40.9(3) . . . . ?
B00N B00U B00Y B00S -101.9(3) . . . . ?
B00W B00U B00Y B00S -138.6(3) . . . . ?
C00F B00U B00Y B00W 97.7(3) . . . . ?
B00N B00U B00Y B00W 36.7(3) . . . . ?
B00S B00U B00Y B00W 138.6(3) . . . . ?
C00F B00U B00Y B00M -3.0(4) . . . . ?
B00N B00U B00Y B00M -64.0(4) . . . . ?
B00W B00U B00Y B00M -100.7(4) . . . . ?
B00S B00U B00Y B00M 37.8(3) . . . . ?
C00F B00U B00Y B00P 61.0(4) . . . . ?
B00N B00U B00Y B00P 0.0(4) . . . . ?
B00W B00U B00Y B00P -36.7(3) . . . . ?
B00S B00U B00Y B00P 101.8(3) . . . . ?
C00D B00M B00Y B00S 40.3(2) . . . . ?
B00I B00M B00Y B00S 102.0(3) . . . . ?
B00P B00M B00Y B00S 139.1(3) . . . . ?
C00D B00M B00Y B00W -61.3(4) . . . . ?
B00S B00M B00Y B00W -101.6(3) . . . . ?
B00I B00M B00Y B00W 0.5(4) . . . . ?
B00P B00M B00Y B00W 37.6(3) . . . . ?
C00D B00M B00Y B00U 2.5(4) . . . . ?
B00S B00M B00Y B00U -37.8(3) . . . . ?
B00I B00M B00Y B00U 64.2(4) . . . . ?
B00P B00M B00Y B00U 101.3(3) . . . . ?
C00D B00M B00Y B00P -98.8(3) . . . . ?
B00S B00M B00Y B00P -139.1(3) . . . . ?
B00I B00M B00Y B00P -37.1(3) . . . . ?
B00I B00P B00Y B00S 0.5(4) . . . . ?
B00W B00P B00Y B00S 100.9(3) . . . . ?
B00Q B00P B00Y B00S 63.6(4) . . . . ?
B00M B00P B00Y B00S -36.9(3) . . . . ?
B00I B00P B00Y B00W -100.5(3) . . . . ?
B00Q B00P B00Y B00W -37.3(3) . . . . ?
B00M B00P B00Y B00W -137.9(3) . . . . ?
B00I B00P B00Y B00U -63.6(4) . . . . ?
B00W B00P B00Y B00U 36.9(3) . . . . ?
B00Q B00P B00Y B00U -0.4(4) . . . . ?
B00M B00P B00Y B00U -101.0(3) . . . . ?
B00I B00P B00Y B00M 37.4(3) . . . . ?
B00W B00P B00Y B00M 137.9(3) . . . . ?
B00Q B00P B00Y B00M 100.6(3) . . . . ?
C00G B00R B00Z B00K -97.2(3) . . . . ?
C00A B00R B00Z B00K -38.5(3) . . . . ?
B00V B00R B00Z B00K -136.9(3) . . . . ?
C00G B00R B00Z B00V 39.6(3) . . . . ?
C00A B00R B00Z B00V 98.3(3) . . . . ?
B00K B00R B00Z B00V 136.9(3) . . . . ?
C00G B00R B00Z B010 2.6(4) . . . . ?
C00A B00R B00Z B010 61.3(4) . . . . ?
B00V B00R B00Z B010 -37.1(3) . . . . ?
B00K B00R B00Z B010 99.8(4) . . . . ?
C00G B00R B00Z B00X -60.2(4) . . . . ?
C00A B00R B00Z B00X -1.5(4) . . . . ?
B00V B00R B00Z B00X -99.9(3) . . . . ?
B00K B00R B00Z B00X 37.0(3) . . . . ?
C00A B00K B00Z B00R 39.2(3) . . . . ?
B00X B00K B00Z B00R 138.4(3) . . . . ?
B00J B00K B00Z B00R 100.7(3) . . . . ?
C00A B00K B00Z B00V 0.6(4) . . . . ?
B00X B00K B00Z B00V 99.8(4) . . . . ?
B00J B00K B00Z B00V 62.1(4) . . . . ?
B00R B00K B00Z B00V -38.6(3) . . . . ?
C00A B00K B00Z B010 -62.4(4) . . . . ?
B00X B00K B00Z B010 36.8(3) . . . . ?
B00J B00K B00Z B010 -0.9(4) . . . . ?
B00R B00K B00Z B010 -101.5(3) . . . . ?
C00A B00K B00Z B00X -99.2(3) . . . . ?
B00J B00K B00Z B00X -37.7(3) . . . . ?
B00R B00K B00Z B00X -138.4(3) . . . . ?
C00G B00V B00Z B00R -40.3(3) . . . . ?
B00O B00V B00Z B00R -101.4(3) . . . . ?
B010 B00V B00Z B00R -138.5(3) . . . . ?
C00G B00V B00Z B00K -1.4(4) . . . . ?
B00O B00V B00Z B00K -62.6(4) . . . . ?
B010 B00V B00Z B00K -99.6(4) . . . . ?
B00R B00V B00Z B00K 38.8(3) . . . . ?
C00G B00V B00Z B010 98.2(3) . . . . ?
B00O B00V B00Z B010 37.0(3) . . . . ?
B00R B00V B00Z B010 138.5(3) . . . . ?
C00G B00V B00Z B00X 61.2(4) . . . . ?
B00O B00V B00Z B00X 0.1(4) . . . . ?
B010 B00V B00Z B00X -37.0(3) . . . . ?
B00R B00V B00Z B00X 101.5(3) . . . . ?
B00K B00X B00Z B00R -37.6(3) . . . . ?
B00T B00X B00Z B00R 63.4(4) . . . . ?
B010 B00X B00Z B00R 100.6(4) . . . . ?
B00J B00X B00Z B00R -0.3(4) . . . . ?
B00T B00X B00Z B00K 101.0(3) . . . . ?
B010 B00X B00Z B00K 138.2(3) . . . . ?
B00J B00X B00Z B00K 37.2(3) . . . . ?
B00K B00X B00Z B00V -101.1(3) . . . . ?
B00T B00X B00Z B00V -0.1(4) . . . . ?
B010 B00X B00Z B00V 37.1(3) . . . . ?
B00J B00X B00Z B00V -63.8(3) . . . . ?
B00K B00X B00Z B010 -138.2(3) . . . . ?
B00T B00X B00Z B010 -37.3(3) . . . . ?
B00J B00X B00Z B010 -101.0(3) . . . . ?
C00G B00O B010 B00T 98.5(3) . . . . ?
B00V B00O B010 B00T 138.7(3) . . . . ?
B00L B00O B010 B00T 36.4(3) . . . . ?
C00G B00O B010 B00X 61.0(4) . . . . ?
B00V B00O B010 B00X 101.3(3) . . . . ?
B00T B00O B010 B00X -37.5(3) . . . . ?
B00L B00O B010 B00X -1.0(4) . . . . ?
C00G B00O B010 B00V -40.2(3) . . . . ?
B00T B00O B010 B00V -138.7(3) . . . . ?
B00L B00O B010 B00V -102.3(3) . . . . ?
C00G B00O B010 B00Z -3.1(4) . . . . ?
B00V B00O B010 B00Z 37.2(3) . . . . ?
B00T B00O B010 B00Z -101.6(4) . . . . ?
B00L B00O B010 B00Z -65.1(4) . . . . ?
B00L B00T B010 B00O -36.8(3) . . . . ?
B00X B00T B010 B00O -138.2(3) . . . . ?
B00J B00T B010 B00O -100.6(3) . . . . ?
B00L B00T B010 B00X 101.3(3) . . . . ?
B00O B00T B010 B00X 138.2(3) . . . . ?
B00J B00T B010 B00X 37.5(3) . . . . ?
B00L B00T B010 B00V -0.1(4) . . . . ?
B00O B00T B010 B00V 36.7(3) . . . . ?
B00X B00T B010 B00V -101.4(3) . . . . ?
B00J B00T B010 B00V -63.9(4) . . . . ?
B00L B00T B010 B00Z 63.5(4) . . . . ?
B00O B00T B010 B00Z 100.3(3) . . . . ?
B00X B00T B010 B00Z -37.8(3) . . . . ?
B00J B00T B010 B00Z -0.3(4) . . . . ?
B00K B00X B010 B00O -63.5(5) . . . . ?
B00T B00X B010 B00O 37.5(3) . . . . ?
B00J B00X B010 B00O -0.2(5) . . . . ?
B00Z B00X B010 B00O -100.7(3) . . . . ?
B00K B00X B010 B00T -101.0(3) . . . . ?
B00J B00X B010 B00T -37.7(3) . . . . ?
B00Z B00X B010 B00T -138.2(3) . . . . ?
B00K B00X B010 B00V -0.4(5) . . . . ?
B00T B00X B010 B00V 100.6(4) . . . . ?
B00J B00X B010 B00V 62.9(5) . . . . ?
B00Z B00X B010 B00V -37.6(3) . . . . ?
B00K B00X B010 B00Z 37.1(3) . . . . ?
B00T B00X B010 B00Z 138.2(3) . . . . ?
B00J B00X B010 B00Z 100.5(3) . . . . ?
C00G B00V B010 B00O 40.1(3) . . . . ?
B00R B00V B010 B00O 101.5(3) . . . . ?
B00Z B00V B010 B00O 138.4(3) . . . . ?
C00G B00V B010 B00T 3.2(4) . . . . ?
B00O B00V B010 B00T -37.0(3) . . . . ?
B00R B00V B010 B00T 64.5(4) . . . . ?
B00Z B00V B010 B00T 101.5(3) . . . . ?
C00G B00V B010 B00X -60.4(4) . . . . ?
B00O B00V B010 B00X -100.6(4) . . . . ?
B00R B00V B010 B00X 0.9(5) . . . . ?
B00Z B00V B010 B00X 37.8(3) . . . . ?
C00G B00V B010 B00Z -98.3(3) . . . . ?
B00O B00V B010 B00Z -138.4(3) . . . . ?
B00R B00V B010 B00Z -36.9(3) . . . . ?
B00R B00Z B010 B00O 0.3(5) . . . . ?
B00K B00Z B010 B00O 64.3(4) . . . . ?
B00V B00Z B010 B00O -37.0(3) . . . . ?
B00X B00Z B010 B00O 101.2(4) . . . . ?
B00R B00Z B010 B00T -63.3(4) . . . . ?
B00K B00Z B010 B00T 0.7(4) . . . . ?
B00V B00Z B010 B00T -100.5(3) . . . . ?
B00X B00Z B010 B00T 37.6(3) . . . . ?
B00R B00Z B010 B00X -100.9(4) . . . . ?
B00K B00Z B010 B00X -36.9(3) . . . . ?
B00V B00Z B010 B00X -138.1(3) . . . . ?
B00R B00Z B010 B00V 37.2(3) . . . . ?
B00K B00Z B010 B00V 101.3(3) . . . . ?
B00X B00Z B010 B00V 138.1(3) . . . . ?
